data_7127872
loop_
_publ_author_name
'Morita, Hiroki'
'Akine, Shigehisa'
'Nakamura, Takashi'
'Nabeshima, Tatsuya'

_publ_section_title
;
 Exclusive formation of a meridional complex of a tripodand and perfect
 suppression of guest recognition.
;
_journal_issue 17
_journal_name_full 'Chemical communications (Cambridge, England)'
_journal_page_first 2124
_journal_page_last 2127
_journal_paper_doi 10.1039/d1cc00146a
_journal_volume 57
_journal_year 2021
_chemical_formula_moiety C101H104B2Cl7.80F8FeN6O9
_chemical_formula_sum 'C101 H104 B2 Cl7.8 F8 Fe N6 O9'
_chemical_formula_weight 2051.88
_chemical_name_common (C75H78N6O9)Fe(BF4)2(CHCl3)2.6(C6H6)3.9
_space_group_crystal_system monoclinic
_space_group_IT_number 15
_space_group_name_Hall '-C 2yc'
_space_group_name_H-M_alt 'C 1 2/c 1'
_atom_sites_solution_hydrogens geom
_audit_creation_method SHELXL-2014/7
_audit_update_record
;
2020-12-23 deposited with the CCDC.	2021-01-27 downloaded from the CCDC.
;
_cell_angle_alpha 90
_cell_angle_beta 97.866(3)
_cell_angle_gamma 90
_cell_formula_units_Z 8
_cell_length_a 43.518(11)
_cell_length_b 18.722(5)
_cell_length_c 24.326(6)
_cell_measurement_reflns_used 16545
_cell_measurement_temperature 120
_cell_measurement_theta_max 24.998
_cell_measurement_theta_min 3.076
_cell_volume 19633(9)
_computing_cell_refinement 'CrystalClear (Rigaku Corp., 2000)'
_computing_data_collection 'CrystalClear (Rigaku Corp., 2000)'
_computing_data_reduction 'CrystalClear (Rigaku Corp., 2000)'
_computing_molecular_graphics ORTEP-3
_computing_publication_material ORTEP-3
_computing_structure_refinement 'SHELXL-2014 (Sheldrick, 2014)'
_computing_structure_solution SIR97
_diffrn_ambient_temperature 120
_diffrn_measured_fraction_theta_full 0.996
_diffrn_measured_fraction_theta_max 0.996
_diffrn_measurement_device_type 'Rigaku Mercury CCD diffractometer'
_diffrn_measurement_method CCD
_diffrn_radiation_type MoK\a
_diffrn_radiation_wavelength 0.71069
_diffrn_reflns_av_R_equivalents 0.0453
_diffrn_reflns_av_unetI/netI 0.0635
_diffrn_reflns_Laue_measured_fraction_full 0.996
_diffrn_reflns_Laue_measured_fraction_max 0.996
_diffrn_reflns_limit_h_max 51
_diffrn_reflns_limit_h_min -51
_diffrn_reflns_limit_k_max 22
_diffrn_reflns_limit_k_min -22
_diffrn_reflns_limit_l_max 27
_diffrn_reflns_limit_l_min -28
_diffrn_reflns_number 63413
_diffrn_reflns_point_group_measured_fraction_full 0.996
_diffrn_reflns_point_group_measured_fraction_max 0.996
_diffrn_reflns_theta_full 24.998
_diffrn_reflns_theta_max 24.998
_diffrn_reflns_theta_min 3.076
_diffrn_source 'fine-focus sealed tube'
_exptl_absorpt_coefficient_mu 0.442
_exptl_absorpt_correction_T_max 0.9541
_exptl_absorpt_correction_T_min 0.7975
_exptl_absorpt_correction_type multi-scan
_exptl_absorpt_process_details 'CrystalClear (Rigaku Corp., 2000)'
_exptl_crystal_colour red
_exptl_crystal_density_diffrn 1.388
_exptl_crystal_description prismatic
_exptl_crystal_F_000 8517
_exptl_crystal_size_max 0.500
_exptl_crystal_size_mid 0.300
_exptl_crystal_size_min 0.100
_refine_diff_density_max 0.549
_refine_diff_density_min -0.607
_refine_diff_density_rms 0.053
_refine_ls_extinction_method none
_refine_ls_goodness_of_fit_ref 1.042
_refine_ls_hydrogen_treatment constr
_refine_ls_matrix_type full
_refine_ls_number_parameters 1644
_refine_ls_number_reflns 17217
_refine_ls_number_restraints 987
_refine_ls_restrained_S_all 1.055
_refine_ls_R_factor_all 0.1034
_refine_ls_R_factor_gt 0.0590
_refine_ls_shift/su_max 0.001
_refine_ls_shift/su_mean 0.000
_refine_ls_structure_factor_coef Fsqd
_refine_ls_weighting_details 'w=1/[\s^2^(Fo^2^)+(0.0869P)^2^] where P=(Fo^2^+2Fc^2^)/3'
_refine_ls_weighting_scheme calc
_refine_ls_wR_factor_gt 0.1457
_refine_ls_wR_factor_ref 0.1639
_reflns_Friedel_coverage 0.000
_reflns_number_gt 10930
_reflns_number_total 17217
_reflns_threshold_expression 'I > 2\s(I)'
_cod_data_source_file d1cc00146a2.cif
_cod_data_source_block mo2
_cod_depositor_comments 'Adding full bibliography for 7127872.cif.'
_cod_original_cell_volume 19632(9)
_cod_original_sg_symbol_H-M 'C 2/c'
_cod_original_formula_sum 'C101 H104 B2 Cl7.80 F8 Fe N6 O9'
_cod_database_code 7127872
_shelx_shelxl_version_number 2014/7
_shelx_space_group_comment
;
The symmetry employed for this shelxl refinement is uniquely defined
by the following loop, which should always be used as a source of
symmetry information in preference to the above space-group names.
They are only intended as comments.
;
_shelx_estimated_absorpt_t_min 0.809
_shelx_estimated_absorpt_t_max 0.957

loop_
_space_group_symop_operation_xyz
'x, y, z'
'-x, y, -z+1/2'
'x+1/2, y+1/2, z'
'-x+1/2, y+1/2, -z+1/2'
'-x, -y, -z'
'x, -y, z-1/2'
'-x+1/2, -y+1/2, -z'
'x+1/2, -y+1/2, z-1/2'

loop_
_atom_site_label
_atom_site_type_symbol
_atom_site_fract_x
_atom_site_fract_y
_atom_site_fract_z
_atom_site_U_iso_or_equiv
_atom_site_adp_type
_atom_site_occupancy
_atom_site_site_symmetry_order
_atom_site_calc_flag
_atom_site_refinement_flags_posn
_atom_site_refinement_flags_adp
_atom_site_refinement_flags_occupancy
_atom_site_disorder_assembly
_atom_site_disorder_group
Fe1 Fe 0.30650(2) 0.07713(2) 0.10123(2) 0.02876(13) Uani 1 1 d . . . . .
C1 C 0.41433(8) 0.33002(19) 0.01424(15) 0.0449(9) Uani 1 1 d . . . . .
C2 C 0.42454(8) 0.37635(19) 0.05826(15) 0.0451(9) Uani 1 1 d . . . . .
C3 C 0.44817(8) 0.3541(2) 0.09892(15) 0.0464(9) Uani 1 1 d . . . . .
C4 C 0.46330(8) 0.2885(2) 0.09502(14) 0.0452(9) Uani 1 1 d . . . . .
C5 C 0.45418(8) 0.24432(19) 0.04932(14) 0.0424(9) Uani 1 1 d . . . . .
C6 C 0.42912(9) 0.2643(2) 0.00962(15) 0.0514(10) Uani 1 1 d . . . . .
C7 C 0.41096(9) 0.4504(2) 0.06081(17) 0.0564(10) Uani 1 1 d . . . . .
H1 H 0.4089 0.4624 0.0998 0.068 Uiso 1 1 calc R U . . .
H2 H 0.3900 0.4516 0.0390 0.068 Uiso 1 1 calc R U . . .
C8 C 0.43186(12) 0.5061(2) 0.0376(2) 0.0804(14) Uani 1 1 d . . . . .
H3 H 0.4520 0.5077 0.0611 0.121 Uiso 1 1 calc R U . . .
H4 H 0.4220 0.5532 0.0372 0.121 Uiso 1 1 calc R U . . .
H5 H 0.4348 0.4928 -0.0003 0.121 Uiso 1 1 calc R U . . .
C9 C 0.49009(9) 0.2673(2) 0.13832(17) 0.0642(12) Uani 1 1 d . . . . .
H6 H 0.4923 0.2147 0.1387 0.077 Uiso 1 1 calc R U . . .
H7 H 0.4858 0.2826 0.1755 0.077 Uiso 1 1 calc R U . . .
C10 C 0.52046(10) 0.3019(3) 0.1258(2) 0.1008(19) Uani 1 1 d D . . . .
H8 H 0.5255 0.2841 0.0902 0.151 Uiso 1 1 calc R U . . .
H9 H 0.5373 0.2897 0.1553 0.151 Uiso 1 1 calc R U . . .
H10 H 0.5179 0.3539 0.1240 0.151 Uiso 1 1 calc R U . . .
C11 C 0.41926(14) 0.2198(3) -0.0423(3) 0.057(2) Uani 0.757(9) 1 d D U P A 1
H11 H 0.4118 0.2514 -0.0740 0.068 Uiso 0.757(9) 1 calc R U P A 1
H12 H 0.4370 0.1917 -0.0519 0.068 Uiso 0.757(9) 1 calc R U P A 1
C12 C 0.39362(16) 0.1706(3) -0.0300(2) 0.069(2) Uani 0.757(9) 1 d D U P A 1
H13 H 0.3868 0.1413 -0.0628 0.104 Uiso 0.757(9) 1 calc R U P A 1
H14 H 0.4013 0.1396 0.0013 0.104 Uiso 0.757(9) 1 calc R U P A 1
H15 H 0.3761 0.1990 -0.0207 0.104 Uiso 0.757(9) 1 calc R U P A 1
C13 C 0.4117(4) 0.1963(9) -0.0243(5) 0.027(4) Uani 0.243(9) 1 d D U P A 2
H16 H 0.4199 0.1508 -0.0076 0.032 Uiso 0.243(9) 1 calc R U P A 2
H17 H 0.3891 0.1981 -0.0223 0.032 Uiso 0.243(9) 1 calc R U P A 2
C14 C 0.4176(4) 0.2010(7) -0.0845(5) 0.038(4) Uani 0.243(9) 1 d D U P A 2
H18 H 0.4073 0.1609 -0.1055 0.057 Uiso 0.243(9) 1 calc R U P A 2
H19 H 0.4092 0.2460 -0.1006 0.057 Uiso 0.243(9) 1 calc R U P A 2
H20 H 0.4399 0.1989 -0.0860 0.057 Uiso 0.243(9) 1 calc R U P A 2
C15 C 0.38565(8) 0.3495(2) -0.02619(15) 0.0484(9) Uani 1 1 d . . . . .
H21 H 0.3786 0.3073 -0.0490 0.058 Uiso 1 1 calc R U . . .
H22 H 0.3687 0.3640 -0.0053 0.058 Uiso 1 1 calc R U . . .
C16 C 0.45576(9) 0.3987(2) 0.15114(17) 0.0588(11) Uani 1 1 d . . . . .
H23 H 0.4772 0.3892 0.1690 0.071 Uiso 1 1 calc R U . . .
H24 H 0.4537 0.4503 0.1423 0.071 Uiso 1 1 calc R U . . .
C17 C 0.47117(9) 0.1749(2) 0.04376(15) 0.0487(9) Uani 1 1 d . . . . .
H25 H 0.4675 0.1583 0.0048 0.058 Uiso 1 1 calc R U . . .
H26 H 0.4937 0.1821 0.0543 0.058 Uiso 1 1 calc R U . . .
O1 O 0.39270(5) 0.40776(13) -0.06219(10) 0.0482(6) Uani 1 1 d . . . . .
O2 O 0.43346(5) 0.37745(14) 0.18746(10) 0.0567(7) Uani 1 1 d . . . . .
O3 O 0.46013(6) 0.12238(13) 0.07940(10) 0.0527(7) Uani 1 1 d . . . . .
C18 C 0.36704(8) 0.42844(18) -0.09920(15) 0.0442(9) Uani 1 1 d . . . . .
C19 C 0.36707(9) 0.41696(19) -0.15519(16) 0.0482(9) Uani 1 1 d . . . . .
H27 H 0.3842 0.3936 -0.1678 0.058 Uiso 1 1 calc R U . . .
C20 C 0.34231(10) 0.4393(2) -0.19326(16) 0.0546(10) Uani 1 1 d . . . . .
H28 H 0.3426 0.4318 -0.2318 0.066 Uiso 1 1 calc R U . . .
C21 C 0.31718(9) 0.4726(2) -0.17503(16) 0.0515(10) Uani 1 1 d . . . . .
H29 H 0.3001 0.4875 -0.2011 0.062 Uiso 1 1 calc R U . . .
C22 C 0.31677(9) 0.48424(19) -0.11905(15) 0.0471(9) Uani 1 1 d . . . . .
H30 H 0.2995 0.5074 -0.1070 0.057 Uiso 1 1 calc R U . . .
C23 C 0.34151(8) 0.46233(18) -0.08009(14) 0.0420(8) Uani 1 1 d . . . . .
C24 C 0.43565(8) 0.4092(2) 0.23850(16) 0.0543(11) Uani 1 1 d . . . . .
C25 C 0.45922(9) 0.4550(2) 0.25947(18) 0.0675(13) Uani 1 1 d . . . . .
H31 H 0.4755 0.4656 0.2384 0.081 Uiso 1 1 calc R U . . .
C26 C 0.45914(10) 0.4858(3) 0.31187(19) 0.0730(14) Uani 1 1 d . . . . .
H32 H 0.4755 0.5170 0.3263 0.088 Uiso 1 1 calc R U . . .
C27 C 0.43595(10) 0.4715(2) 0.34237(17) 0.0669(12) Uani 1 1 d . . . . .
H33 H 0.4360 0.4930 0.3778 0.080 Uiso 1 1 calc R U . . .
C28 C 0.41192(9) 0.4250(2) 0.32157(16) 0.0566(11) Uani 1 1 d . . . . .
H34 H 0.3959 0.4147 0.3433 0.068 Uiso 1 1 calc R U . . .
C29 C 0.41121(9) 0.3940(2) 0.26989(15) 0.0512(10) Uani 1 1 d . . . . .
C30 C 0.47709(9) 0.0598(2) 0.08348(17) 0.0549(10) Uani 1 1 d . . . . .
C31 C 0.50255(10) 0.0528(3) 0.12378(19) 0.0740(13) Uani 1 1 d . . . . .
H35 H 0.5089 0.0922 0.1473 0.089 Uiso 1 1 calc R U . . .
C32 C 0.51905(12) -0.0106(3) 0.1305(2) 0.0892(17) Uani 1 1 d . . . . .
H36 H 0.5367 -0.0149 0.1581 0.107 Uiso 1 1 calc R U . . .
C33 C 0.50940(12) -0.0672(3) 0.0965(2) 0.0796(16) Uani 1 1 d . . . . .
H37 H 0.5204 -0.1111 0.1012 0.095 Uiso 1 1 calc R U . . .
C34 C 0.48418(10) -0.0619(2) 0.05545(17) 0.0632(12) Uani 1 1 d . . . . .
H38 H 0.4779 -0.1018 0.0325 0.076 Uiso 1 1 calc R U . . .
C35 C 0.46801(9) 0.0029(2) 0.04802(15) 0.0502(10) Uani 1 1 d . . . . .
O4 O 0.34340(5) 0.47315(12) -0.02462(9) 0.0452(6) Uani 1 1 d . . . . .
O5 O 0.38849(6) 0.34896(14) 0.24579(10) 0.0544(7) Uani 1 1 d . . . . .
O6 O 0.44298(6) 0.01490(13) 0.00810(10) 0.0507(6) Uani 1 1 d . . . . .
C36 C 0.31527(8) 0.48005(18) -0.00079(14) 0.0430(9) Uani 1 1 d . . . . .
H39 H 0.2989 0.4494 -0.0208 0.052 Uiso 1 1 calc R U . . .
H40 H 0.3080 0.5302 -0.0031 0.052 Uiso 1 1 calc R U . . .
C37 C 0.32222(8) 0.45724(18) 0.05852(14) 0.0433(9) Uani 1 1 d . . . . .
H41 H 0.3392 0.4869 0.0780 0.052 Uiso 1 1 calc R U . . .
H42 H 0.3036 0.4635 0.0773 0.052 Uiso 1 1 calc R U . . .
C38 C 0.35810(8) 0.3566(2) 0.26284(15) 0.0505(10) Uani 1 1 d . . . . .
H43 H 0.3423 0.3518 0.2297 0.061 Uiso 1 1 calc R U . . .
H44 H 0.3563 0.4053 0.2778 0.061 Uiso 1 1 calc R U . . .
C39 C 0.35104(9) 0.3039(2) 0.30542(14) 0.0500(10) Uani 1 1 d . . . . .
H45 H 0.3686 0.3011 0.3358 0.060 Uiso 1 1 calc R U . . .
H46 H 0.3324 0.3191 0.3214 0.060 Uiso 1 1 calc R U . . .
C40 C 0.43223(10) -0.0434(2) -0.02611(16) 0.0579(11) Uani 1 1 d . . . . .
H47 H 0.4234 -0.0805 -0.0038 0.070 Uiso 1 1 calc R U . . .
H48 H 0.4497 -0.0648 -0.0427 0.070 Uiso 1 1 calc R U . . .
C41 C 0.40784(10) -0.0172(2) -0.07105(15) 0.0612(11) Uani 1 1 d . . . . .
H49 H 0.4159 0.0242 -0.0900 0.073 Uiso 1 1 calc R U . . .
H50 H 0.4026 -0.0555 -0.0988 0.073 Uiso 1 1 calc R U . . .
O7 O 0.33129(5) 0.38373(11) 0.06011(8) 0.0371(5) Uani 1 1 d . . . . .
O8 O 0.34584(6) 0.23571(14) 0.27950(9) 0.0494(6) Uani 1 1 d . . . . .
O9 O 0.38093(6) 0.00317(14) -0.04818(9) 0.0507(7) Uani 1 1 d . . . . .
C42 C 0.34047(8) 0.35981(18) 0.11545(13) 0.0403(8) Uani 1 1 d . . . . .
H51 H 0.3230 0.3652 0.1373 0.048 Uiso 1 1 calc R U . . .
H52 H 0.3580 0.3890 0.1332 0.048 Uiso 1 1 calc R U . . .
C43 C 0.32943(9) 0.1881(2) 0.31053(13) 0.0508(10) Uani 1 1 d . . . . .
H53 H 0.3131 0.2146 0.3266 0.061 Uiso 1 1 calc R U . . .
H54 H 0.3439 0.1674 0.3414 0.061 Uiso 1 1 calc R U . . .
C44 C 0.35621(9) 0.0217(2) -0.08955(14) 0.0540(10) Uani 1 1 d . . . . .
H55 H 0.3492 -0.0211 -0.1116 0.065 Uiso 1 1 calc R U . . .
H56 H 0.3633 0.0576 -0.1149 0.065 Uiso 1 1 calc R U . . .
C45 C 0.35004(8) 0.28231(17) 0.11444(12) 0.0340(8) Uani 1 1 d . . . . .
C46 C 0.32791(7) 0.22862(17) 0.10436(11) 0.0311(7) Uani 1 1 d . . . . .
H57 H 0.3067 0.2417 0.0965 0.037 Uiso 1 1 calc R U . . .
N1 N 0.33546(6) 0.15848(14) 0.10530(9) 0.0298(6) Uani 1 1 d . . . . .
C47 C 0.36597(7) 0.13962(17) 0.11478(12) 0.0324(7) Uani 1 1 d . . . . .
C48 C 0.38888(8) 0.1910(2) 0.12417(14) 0.0445(9) Uani 1 1 d . . . . .
H58 H 0.4101 0.1773 0.1301 0.053 Uiso 1 1 calc R U . . .
C49 C 0.38083(8) 0.2628(2) 0.12487(13) 0.0436(9) Uani 1 1 d . . . . .
H59 H 0.3965 0.2982 0.1325 0.052 Uiso 1 1 calc R U . . .
C50 C 0.31493(8) 0.12943(19) 0.27369(12) 0.0391(8) Uani 1 1 d . . . . .
C51 C 0.31712(7) 0.13081(18) 0.21766(12) 0.0349(8) Uani 1 1 d . . . . .
H60 H 0.3285 0.1686 0.2039 0.042 Uiso 1 1 calc R U . . .
N2 N 0.30402(6) 0.08155(14) 0.18145(9) 0.0307(6) Uani 1 1 d . . . . .
C52 C 0.28756(7) 0.02715(18) 0.20106(12) 0.0340(8) Uani 1 1 d . . . . .
C53 C 0.28473(8) 0.0234(2) 0.25761(13) 0.0431(9) Uani 1 1 d . . . . .
H61 H 0.2732 -0.0143 0.2711 0.052 Uiso 1 1 calc R U . . .
C54 C 0.29858(8) 0.0744(2) 0.29396(13) 0.0429(9) Uani 1 1 d . . . . .
H62 H 0.2969 0.0716 0.3324 0.051 Uiso 1 1 calc R U . . .
C55 C 0.32973(8) 0.05168(18) -0.06279(13) 0.0398(8) Uani 1 1 d . . . . .
C56 C 0.32940(8) 0.04557(17) -0.00651(12) 0.0337(7) Uani 1 1 d . . . . .
H63 H 0.3459 0.0204 0.0148 0.040 Uiso 1 1 calc R U . . .
N3 N 0.30699(6) 0.07340(13) 0.01999(9) 0.0288(6) Uani 1 1 d . . . . .
C57 C 0.28334(7) 0.10848(16) -0.01042(12) 0.0308(7) Uani 1 1 d . . . . .
C58 C 0.28172(8) 0.11481(18) -0.06767(12) 0.0378(8) Uani 1 1 d . . . . .
H64 H 0.2646 0.1381 -0.0887 0.045 Uiso 1 1 calc R U . . .
C59 C 0.30552(9) 0.08659(18) -0.09355(13) 0.0422(9) Uani 1 1 d . . . . .
H65 H 0.3050 0.0914 -0.1325 0.051 Uiso 1 1 calc R U . . .
C60 C 0.37143(7) 0.06284(17) 0.11704(12) 0.0334(8) Uani 1 1 d . . . . .
N4 N 0.34544(6) 0.02277(14) 0.11478(9) 0.0321(6) Uani 1 1 d . . . . .
C61 C 0.34840(8) -0.04887(18) 0.11615(12) 0.0381(8) Uani 1 1 d . . . . .
H66 H 0.3301 -0.0767 0.1152 0.046 Uiso 1 1 calc R U . . .
C62 C 0.37657(8) -0.0846(2) 0.11879(13) 0.0437(9) Uani 1 1 d . . . . .
C63 C 0.40285(9) -0.0424(2) 0.11992(14) 0.0493(10) Uani 1 1 d . . . . .
H67 H 0.4226 -0.0643 0.1210 0.059 Uiso 1 1 calc R U . . .
C64 C 0.40056(8) 0.0313(2) 0.11951(13) 0.0448(9) Uani 1 1 d . . . . .
H68 H 0.4186 0.0601 0.1209 0.054 Uiso 1 1 calc R U . . .
C65 C 0.27377(7) -0.02277(17) 0.15860(12) 0.0322(7) Uani 1 1 d . . . . .
N5 N 0.27994(6) -0.00673(13) 0.10639(10) 0.0311(6) Uani 1 1 d . . . . .
C66 C 0.26757(8) -0.04889(17) 0.06439(13) 0.0348(8) Uani 1 1 d . . . . .
H69 H 0.2715 -0.0374 0.0280 0.042 Uiso 1 1 calc R U . . .
C67 C 0.24930(8) -0.10839(17) 0.07126(14) 0.0389(8) Uani 1 1 d . . . . .
C68 C 0.24382(8) -0.12468(18) 0.12425(14) 0.0417(8) Uani 1 1 d . . . . .
H70 H 0.2317 -0.1653 0.1306 0.050 Uiso 1 1 calc R U . . .
C69 C 0.25607(8) -0.08170(18) 0.16827(13) 0.0387(8) Uani 1 1 d . . . . .
H71 H 0.2523 -0.0926 0.2049 0.046 Uiso 1 1 calc R U . . .
C70 C 0.26063(7) 0.13908(17) 0.02189(12) 0.0312(7) Uani 1 1 d . . . . .
N6 N 0.26857(6) 0.13257(13) 0.07848(9) 0.0285(6) Uani 1 1 d . . . . .
C71 C 0.24856(7) 0.15854(16) 0.11092(13) 0.0318(7) Uani 1 1 d . . . . .
H72 H 0.2539 0.1543 0.1500 0.038 Uiso 1 1 calc R U . . .
C72 C 0.22061(7) 0.19107(16) 0.09126(13) 0.0335(7) Uani 1 1 d . . . . .
C73 C 0.21329(8) 0.19744(18) 0.03469(14) 0.0400(8) Uani 1 1 d . . . . .
H73 H 0.1944 0.2197 0.0195 0.048 Uiso 1 1 calc R U . . .
C74 C 0.23334(7) 0.17156(18) -0.00023(14) 0.0388(8) Uani 1 1 d . . . . .
H74 H 0.2283 0.1762 -0.0393 0.047 Uiso 1 1 calc R U . . .
C75 C 0.37757(10) -0.1646(2) 0.11887(18) 0.0646(12) Uani 1 1 d . . . . .
H75 H 0.3733 -0.1825 0.1549 0.097 Uiso 1 1 calc R U . . .
H76 H 0.3982 -0.1807 0.1122 0.097 Uiso 1 1 calc R U . . .
H77 H 0.3619 -0.1830 0.0896 0.097 Uiso 1 1 calc R U . . .
C76 C 0.23646(9) -0.15336(19) 0.02121(15) 0.0528(10) Uani 1 1 d . . . . .
H78 H 0.2506 -0.1932 0.0172 0.079 Uiso 1 1 calc R U . . .
H79 H 0.2345 -0.1237 -0.0123 0.079 Uiso 1 1 calc R U . . .
H80 H 0.2160 -0.1721 0.0265 0.079 Uiso 1 1 calc R U . . .
C77 C 0.19952(8) 0.21715(19) 0.13188(15) 0.0449(9) Uani 1 1 d . . . . .
H81 H 0.1927 0.1764 0.1524 0.067 Uiso 1 1 calc R U . . .
H82 H 0.1814 0.2410 0.1115 0.067 Uiso 1 1 calc R U . . .
H83 H 0.2109 0.2509 0.1580 0.067 Uiso 1 1 calc R U . . .
B1 B 0.2688(2) 0.3470(5) 0.2019(4) 0.0370(17) Uani 0.65(3) 1 d D U P B 1
F1 F 0.2807(3) 0.4130(3) 0.1940(6) 0.086(3) Uani 0.65(3) 1 d D U P B 1
F2 F 0.2736(4) 0.3032(5) 0.1579(4) 0.059(2) Uani 0.65(3) 1 d D U P B 1
F3 F 0.23692(19) 0.3533(8) 0.2037(6) 0.048(2) Uani 0.65(3) 1 d D U P B 1
F4 F 0.28275(18) 0.3183(8) 0.2505(2) 0.079(3) Uani 0.65(3) 1 d D U P B 1
B2 B 0.2691(4) 0.3421(9) 0.1995(7) 0.039(3) Uani 0.35(3) 1 d D U P B 2
F5 F 0.2885(3) 0.3963(13) 0.2180(9) 0.080(5) Uani 0.35(3) 1 d D U P B 2
F6 F 0.2738(6) 0.3227(13) 0.1467(6) 0.060(4) Uani 0.35(3) 1 d D U P B 2
F7 F 0.2386(3) 0.3624(13) 0.1993(12) 0.050(4) Uani 0.35(3) 1 d D U P B 2
F8 F 0.2754(5) 0.2841(13) 0.2331(12) 0.100(6) Uani 0.35(3) 1 d D U P B 2
B3 B 0.3022(3) -0.1333(6) -0.0499(4) 0.0445(19) Uani 0.56(2) 1 d D U P C 1
F9 F 0.3287(2) -0.1164(6) -0.0727(3) 0.056(2) Uani 0.56(2) 1 d D U P C 1
F10 F 0.28937(19) -0.1948(4) -0.0755(4) 0.0607(19) Uani 0.56(2) 1 d D U P C 1
F11 F 0.2802(2) -0.0775(4) -0.0617(3) 0.0508(18) Uani 0.56(2) 1 d D U P C 1
F12 F 0.3090(3) -0.1421(7) 0.0062(3) 0.063(2) Uani 0.56(2) 1 d D U P C 1
B4 B 0.3127(4) -0.1542(9) -0.0432(5) 0.064(3) Uani 0.44(2) 1 d D U P C 2
F13 F 0.3423(4) -0.1457(7) -0.0569(5) 0.079(3) Uani 0.44(2) 1 d D U P C 2
F14 F 0.2998(5) -0.2154(8) -0.0681(6) 0.103(4) Uani 0.44(2) 1 d D U P C 2
F15 F 0.2942(4) -0.0966(8) -0.0623(4) 0.075(3) Uani 0.44(2) 1 d D U P C 2
F16 F 0.3143(4) -0.1591(9) 0.0130(5) 0.094(4) Uani 0.44(2) 1 d D U P C 2
Cl1 Cl 0.23661(3) 0.20522(6) 0.29533(5) 0.0779(3) Uani 1 1 d . . . . .
Cl2 Cl 0.19866(4) 0.20630(10) 0.38297(6) 0.1211(6) Uani 1 1 d . . . . .
Cl3 Cl 0.21663(3) 0.07094(8) 0.33615(6) 0.0965(4) Uani 1 1 d . . . . .
C78 C 0.22788(11) 0.1599(3) 0.35383(18) 0.0750(13) Uani 1 1 d . . . . .
H84 H 0.2470 0.1585 0.3819 0.090 Uiso 1 1 calc R U . . .
Cl4 Cl 0.41899(4) 0.18840(9) 0.34609(6) 0.0582(5) Uani 0.657(2) 1 d D U P D 1
Cl5 Cl 0.39920(5) 0.08616(11) 0.26025(10) 0.0724(6) Uani 0.657(2) 1 d D U P D 1
Cl6 Cl 0.44934(5) 0.18383(16) 0.24778(11) 0.0812(8) Uani 0.657(2) 1 d D U P D 1
C79 C 0.41413(15) 0.1715(4) 0.2742(3) 0.0486(12) Uani 0.657(2) 1 d D U P D 1
H85 H 0.3988 0.2068 0.2557 0.058 Uiso 0.657(2) 1 calc R U P D 1
Cl7 Cl 0.10191(10) 0.18192(16) 0.26807(12) 0.0786(12) Uani 0.354(2) 1 d D U P E 1
Cl8 Cl 0.06277(10) 0.1158(2) 0.34050(16) 0.0758(12) Uani 0.354(2) 1 d D U P E 1
Cl9 Cl 0.12256(11) 0.0534(3) 0.32850(17) 0.0715(12) Uani 0.354(2) 1 d D U P E 1
C80 C 0.0900(3) 0.1012(7) 0.2950(6) 0.053(2) Uani 0.354(2) 1 d D U P E 1
H86 H 0.0799 0.0716 0.2634 0.064 Uiso 0.354(2) 1 calc R U P E 1
Cl10 Cl 0.36980(11) 0.3333(2) 0.55071(14) 0.1030(15) Uani 0.351(2) 1 d D U P F 1
Cl11 Cl 0.35152(13) 0.3672(2) 0.43685(16) 0.0933(15) Uani 0.351(2) 1 d D U P F 1
Cl12 Cl 0.40278(13) 0.2696(4) 0.4675(3) 0.139(3) Uani 0.351(2) 1 d D U P F 1
C81 C 0.3683(3) 0.3016(7) 0.4830(5) 0.074(3) Uani 0.351(2) 1 d D U P F 1
H87 H 0.3536 0.2603 0.4796 0.088 Uiso 0.351(2) 1 calc R U P F 1
Cl13 Cl 0.00492(19) 0.0750(4) 0.0398(5) 0.166(4) Uani 0.238(2) 1 d D U P G 1
Cl14 Cl 0.03862(19) 0.1596(4) 0.1251(4) 0.140(4) Uani 0.238(2) 1 d D U P G 1
Cl15 Cl -0.00739(16) 0.2277(4) 0.0466(3) 0.093(2) Uani 0.238(2) 1 d D U P G 1
C82 C 0.0196(5) 0.1589(9) 0.0576(9) 0.106(5) Uani 0.238(2) 1 d D U P G 1
H88 H 0.0357 0.1688 0.0329 0.127 Uiso 0.238(2) 1 calc R U P G 1
C83 C 0.4585(4) 0.0825(8) 0.2446(5) 0.124(5) Uani 0.343(2) 1 d D U P D 2
H89 H 0.4739 0.0489 0.2380 0.149 Uiso 0.343(2) 1 calc R U P D 2
C84 C 0.4311(4) 0.0592(8) 0.2619(5) 0.150(7) Uani 0.343(2) 1 d D U P D 2
H90 H 0.4278 0.0097 0.2672 0.180 Uiso 0.343(2) 1 calc R U P D 2
C85 C 0.4085(4) 0.1081(11) 0.2715(6) 0.122(7) Uani 0.343(2) 1 d D U P D 2
H91 H 0.3898 0.0921 0.2834 0.146 Uiso 0.343(2) 1 calc R U P D 2
C86 C 0.4133(4) 0.1804(11) 0.2638(7) 0.121(7) Uani 0.343(2) 1 d D U P D 2
H92 H 0.3979 0.2140 0.2704 0.145 Uiso 0.343(2) 1 calc R U P D 2
C87 C 0.4407(5) 0.2039(8) 0.2464(7) 0.109(7) Uani 0.343(2) 1 d D U P D 2
H93 H 0.4440 0.2535 0.2411 0.131 Uiso 0.343(2) 1 calc R U P D 2
C88 C 0.4633(4) 0.1548(8) 0.2369(6) 0.118(5) Uani 0.343(2) 1 d D U P D 2
H94 H 0.4820 0.1708 0.2250 0.142 Uiso 0.343(2) 1 calc R U P D 2
C89 C 0.0932(2) 0.1604(3) 0.3847(3) 0.119(3) Uani 0.646(2) 1 d D U P E 2
H95 H 0.0921 0.1895 0.4164 0.143 Uiso 0.646(2) 1 calc R U P E 2
C90 C 0.1212(2) 0.1288(4) 0.3780(3) 0.109(3) Uani 0.646(2) 1 d D U P E 2
H96 H 0.1390 0.1359 0.4046 0.131 Uiso 0.646(2) 1 calc R U P E 2
C91 C 0.1225(2) 0.0866(4) 0.3316(3) 0.088(3) Uani 0.646(2) 1 d D U P E 2
H97 H 0.1415 0.0644 0.3262 0.105 Uiso 0.646(2) 1 calc R U P E 2
C92 C 0.09641(18) 0.0764(4) 0.2930(3) 0.078(3) Uani 0.646(2) 1 d D U P E 2
H98 H 0.0976 0.0472 0.2614 0.093 Uiso 0.646(2) 1 calc R U P E 2
C93 C 0.06852(17) 0.1088(4) 0.3003(4) 0.101(3) Uani 0.646(2) 1 d D U P E 2
H99 H 0.0507 0.1020 0.2736 0.121 Uiso 0.646(2) 1 calc R U P E 2
C94 C 0.0668(2) 0.1511(4) 0.3466(4) 0.125(4) Uani 0.646(2) 1 d D U P E 2
H100 H 0.0478 0.1732 0.3521 0.151 Uiso 0.646(2) 1 calc R U P E 2
C95 C 0.41310(16) 0.3303(4) 0.4533(3) 0.100(2) Uani 0.649(2) 1 d D U P F 2
H101 H 0.4326 0.3499 0.4479 0.120 Uiso 0.649(2) 1 calc R U P F 2
C96 C 0.38816(14) 0.3758(3) 0.4551(2) 0.0779(19) Uani 0.649(2) 1 d D U P F 2
H102 H 0.3906 0.4258 0.4510 0.093 Uiso 0.649(2) 1 calc R U P F 2
C97 C 0.35978(15) 0.3480(4) 0.4630(2) 0.069(2) Uani 0.649(2) 1 d D U P F 2
H103 H 0.3425 0.3786 0.4643 0.083 Uiso 0.649(2) 1 calc R U P F 2
C98 C 0.35680(15) 0.2751(3) 0.4689(2) 0.077(2) Uani 0.649(2) 1 d D U P F 2
H104 H 0.3373 0.2556 0.4743 0.092 Uiso 0.649(2) 1 calc R U P F 2
C99 C 0.38185(15) 0.2300(4) 0.4670(3) 0.0773(19) Uani 0.649(2) 1 d D U P F 2
H105 H 0.3794 0.1800 0.4711 0.093 Uiso 0.649(2) 1 calc R U P F 2
C100 C 0.41044(19) 0.2571(4) 0.4591(3) 0.135(5) Uani 0.649(2) 1 d D U P F 2
H106 H 0.4277 0.2264 0.4576 0.162 Uiso 0.649(2) 1 calc R U P F 2
C101 C -0.0084(2) 0.2401(5) 0.1037(5) 0.181(4) Uani 0.762(2) 1 d D U P G 2
H107 H -0.0198 0.2792 0.1155 0.217 Uiso 0.762(2) 1 calc R U P G 2
C102 C -0.0189(2) 0.2082(6) 0.0534(5) 0.159(5) Uani 0.762(2) 1 d D U P G 2
H108 H -0.0371 0.2251 0.0311 0.191 Uiso 0.762(2) 1 calc R U P G 2
C103 C -0.0023(3) 0.1513(6) 0.0358(4) 0.183(4) Uani 0.762(2) 1 d D U P G 2
H109 H -0.0090 0.1284 0.0014 0.219 Uiso 0.762(2) 1 calc R U P G 2
C104 C 0.0240(3) 0.1285(5) 0.0693(6) 0.163(4) Uani 0.762(2) 1 d D U P G 2
H110 H 0.0353 0.0895 0.0574 0.196 Uiso 0.762(2) 1 calc R U P G 2
C105 C 0.0343(3) 0.1604(6) 0.1194(6) 0.218(7) Uani 0.762(2) 1 d D U P G 2
H111 H 0.0526 0.1434 0.1414 0.261 Uiso 0.762(2) 1 calc R U P G 2
C106 C 0.0180(3) 0.2176(6) 0.1377(4) 0.191(5) Uani 0.762(2) 1 d D U P G 2
H112 H 0.0247 0.2404 0.1721 0.229 Uiso 0.762(2) 1 calc R U P G 2
C107 C 0.1267(2) 0.2945(4) 0.1875(4) 0.071(3) Uani 0.434(8) 1 d D U P H 1
H113 H 0.1232 0.2504 0.1683 0.085 Uiso 0.434(8) 1 calc R U P H 1
C108 C 0.1028(2) 0.3433(5) 0.1864(3) 0.067(3) Uani 0.434(8) 1 d D U P H 1
H114 H 0.0829 0.3329 0.1666 0.081 Uiso 0.434(8) 1 calc R U P H 1
C109 C 0.1079(2) 0.4078(5) 0.2143(4) 0.066(3) Uani 0.434(8) 1 d D U P H 1
H115 H 0.0916 0.4416 0.2138 0.079 Uiso 0.434(8) 1 calc R U P H 1
C110 C 0.1370(2) 0.4227(5) 0.2431(4) 0.055(3) Uani 0.434(8) 1 d D U P H 1
H116 H 0.1405 0.4668 0.2622 0.066 Uiso 0.434(8) 1 calc R U P H 1
C111 C 0.1608(2) 0.3736(5) 0.2441(4) 0.057(3) Uani 0.434(8) 1 d D U P H 1
H117 H 0.1807 0.3839 0.2639 0.068 Uiso 0.434(8) 1 calc R U P H 1
C112 C 0.1556(2) 0.3094(5) 0.2163(4) 0.070(3) Uani 0.434(8) 1 d D U P H 1
H118 H 0.1719 0.2755 0.2169 0.084 Uiso 0.434(8) 1 calc R U P H 1
C113 C 0.1189(2) 0.2615(4) 0.2306(4) 0.103(3) Uani 0.566(8) 1 d D U P H 2
H119 H 0.1101 0.2149 0.2291 0.124 Uiso 0.566(8) 1 calc R U P H 2
C114 C 0.10000(19) 0.3206(5) 0.2208(4) 0.112(4) Uani 0.566(8) 1 d D U P H 2
H120 H 0.0782 0.3144 0.2125 0.134 Uiso 0.566(8) 1 calc R U P H 2
C115 C 0.1124(2) 0.3887(5) 0.2229(4) 0.096(4) Uani 0.566(8) 1 d D U P H 2
H121 H 0.0992 0.4291 0.2161 0.115 Uiso 0.566(8) 1 calc R U P H 2
C116 C 0.1442(2) 0.3979(5) 0.2350(4) 0.073(3) Uani 0.566(8) 1 d D U P H 2
H122 H 0.1530 0.4444 0.2366 0.088 Uiso 0.566(8) 1 calc R U P H 2
C117 C 0.16303(19) 0.3383(5) 0.2448(3) 0.082(3) Uani 0.566(8) 1 d D U P H 2
H123 H 0.1849 0.3442 0.2531 0.098 Uiso 0.566(8) 1 calc R U P H 2
C118 C 0.1505(2) 0.2704(5) 0.2427(3) 0.089(3) Uani 0.566(8) 1 d D U P H 2
H124 H 0.1636 0.2300 0.2496 0.107 Uiso 0.566(8) 1 calc R U P H 2
C119 C 0.0107(4) 0.4008(8) 0.2662(7) 0.119(6) Uani 0.373(6) 1 d D U P I -1
H125 H 0.0158 0.4452 0.2840 0.143 Uiso 0.373(6) 1 calc R U P I -1
C120 C 0.0333(3) 0.3489(8) 0.2645(5) 0.117(5) Uani 0.373(6) 1 d D U P I -1
H126 H 0.0539 0.3581 0.2813 0.140 Uiso 0.373(6) 1 calc R U P I -1
C121 C 0.0262(4) 0.2839(8) 0.2387(6) 0.149(7) Uani 0.373(6) 1 d D U P I -1
H127 H 0.0418 0.2487 0.2378 0.178 Uiso 0.373(6) 1 calc R U P I -1
C122 C -0.0039(4) 0.2704(7) 0.2142(6) 0.166(8) Uani 0.373(6) 1 d D U P I -1
H128 H -0.0089 0.2260 0.1963 0.199 Uiso 0.373(6) 1 calc R U P I -1
C123 C -0.0265(4) 0.3220(8) 0.2159(6) 0.133(6) Uani 0.373(6) 1 d D U P I -1
H129 H -0.0471 0.3127 0.1991 0.159 Uiso 0.373(6) 1 calc R U P I -1
C124 C -0.0194(4) 0.3873(8) 0.2416(8) 0.118(6) Uani 0.373(6) 1 d D U P I -1
H130 H -0.0351 0.4224 0.2424 0.142 Uiso 0.373(6) 1 calc R U P I -1
C125 C 0.0287(7) 0.430(2) 0.2705(12) 0.115(12) Uani 0.127(6) 1 d D U P I -2
H131 H 0.0491 0.4466 0.2833 0.138 Uiso 0.127(6) 1 calc R U P I -2
C126 C 0.0220(8) 0.3578(19) 0.2703(9) 0.128(14) Uani 0.127(6) 1 d D U P I -2
H132 H 0.0378 0.3244 0.2829 0.153 Uiso 0.127(6) 1 calc R U P I -2
C127 C -0.0079(9) 0.3340(16) 0.2517(12) 0.137(14) Uani 0.127(6) 1 d D U P I -2
H133 H -0.0125 0.2844 0.2515 0.164 Uiso 0.127(6) 1 calc R U P I -2
C128 C -0.0309(7) 0.383(2) 0.2333(13) 0.124(13) Uani 0.127(6) 1 d D U P I -2
H134 H -0.0514 0.3670 0.2205 0.149 Uiso 0.127(6) 1 calc R U P I -2
C129 C -0.0244(8) 0.4559(18) 0.2333(17) 0.104(11) Uani 0.127(6) 1 d D U P I -2
H135 H -0.0403 0.4892 0.2207 0.125 Uiso 0.127(6) 1 calc R U P I -2
C130 C 0.0055(9) 0.4793(16) 0.2520(17) 0.115(12) Uani 0.127(6) 1 d D U P I -2
H136 H 0.0102 0.5289 0.2522 0.138 Uiso 0.127(6) 1 calc R U P I -2

loop_
_atom_site_aniso_label
_atom_site_aniso_U_11
_atom_site_aniso_U_22
_atom_site_aniso_U_33
_atom_site_aniso_U_23
_atom_site_aniso_U_13
_atom_site_aniso_U_12
Fe1 0.0302(3) 0.0340(3) 0.0230(2) 0.00230(19) 0.00703(18) 0.0004(2)
C1 0.035(2) 0.048(2) 0.052(2) -0.0057(18) 0.0086(17) 0.0121(17)
C2 0.0286(19) 0.049(2) 0.060(2) -0.0128(18) 0.0162(18) -0.0027(16)
C3 0.0291(19) 0.055(2) 0.056(2) -0.0225(18) 0.0107(17) -0.0075(17)
C4 0.0234(18) 0.061(2) 0.051(2) -0.0103(19) 0.0051(16) -0.0013(17)
C5 0.0324(19) 0.049(2) 0.045(2) -0.0086(17) 0.0052(16) 0.0083(16)
C6 0.044(2) 0.060(3) 0.047(2) -0.0152(19) -0.0032(18) 0.0157(19)
C7 0.045(2) 0.053(2) 0.073(3) -0.019(2) 0.016(2) 0.0024(19)
C8 0.091(4) 0.045(3) 0.113(4) -0.016(3) 0.042(3) -0.007(2)
C9 0.035(2) 0.088(3) 0.066(3) -0.022(2) -0.0042(19) 0.007(2)
C10 0.031(3) 0.150(5) 0.121(4) -0.032(4) 0.009(3) -0.006(3)
C11 0.051(4) 0.044(4) 0.073(5) -0.009(3) -0.001(3) 0.010(3)
C12 0.076(4) 0.055(4) 0.070(4) -0.005(3) -0.018(3) -0.012(3)
C13 0.031(6) 0.023(6) 0.024(5) 0.001(4) -0.007(4) 0.005(4)
C14 0.059(10) 0.033(8) 0.021(6) -0.001(5) -0.004(5) 0.010(7)
C15 0.042(2) 0.047(2) 0.059(2) -0.0006(18) 0.0133(18) 0.0072(17)
C16 0.031(2) 0.072(3) 0.075(3) -0.033(2) 0.0104(19) -0.0046(19)
C17 0.039(2) 0.058(2) 0.048(2) -0.0058(19) 0.0024(17) 0.0100(18)
O1 0.0352(14) 0.0527(16) 0.0580(15) 0.0010(12) 0.0107(12) 0.0049(12)
O2 0.0317(14) 0.0785(19) 0.0605(16) -0.0335(14) 0.0083(12) -0.0085(13)
O3 0.0412(15) 0.0485(16) 0.0715(17) 0.0015(13) 0.0191(13) 0.0143(12)
C18 0.036(2) 0.040(2) 0.059(2) 0.0023(17) 0.0132(18) -0.0027(16)
C19 0.042(2) 0.044(2) 0.061(2) -0.0008(19) 0.0175(19) -0.0013(18)
C20 0.061(3) 0.052(3) 0.053(2) 0.0052(19) 0.017(2) -0.007(2)
C21 0.049(2) 0.052(2) 0.053(2) 0.0098(19) 0.0046(19) -0.0002(19)
C22 0.044(2) 0.042(2) 0.056(2) 0.0088(18) 0.0129(18) 0.0069(17)
C23 0.040(2) 0.037(2) 0.049(2) 0.0032(16) 0.0088(17) 0.0010(16)
C24 0.031(2) 0.068(3) 0.061(2) -0.034(2) -0.0020(18) 0.0077(18)
C25 0.030(2) 0.092(3) 0.077(3) -0.045(3) -0.004(2) 0.004(2)
C26 0.041(3) 0.088(3) 0.085(3) -0.049(3) -0.011(2) 0.008(2)
C27 0.059(3) 0.077(3) 0.061(3) -0.033(2) -0.006(2) 0.014(2)
C28 0.047(2) 0.062(3) 0.058(2) -0.025(2) -0.0053(19) 0.013(2)
C29 0.038(2) 0.062(3) 0.052(2) -0.0211(19) -0.0037(18) 0.0112(19)
C30 0.042(2) 0.064(3) 0.064(3) 0.008(2) 0.023(2) 0.022(2)
C31 0.054(3) 0.095(4) 0.074(3) 0.000(3) 0.013(2) 0.029(3)
C32 0.069(3) 0.129(5) 0.070(3) 0.009(3) 0.010(3) 0.058(3)
C33 0.073(3) 0.094(4) 0.077(3) 0.030(3) 0.028(3) 0.054(3)
C34 0.070(3) 0.061(3) 0.067(3) 0.016(2) 0.036(2) 0.026(2)
C35 0.045(2) 0.061(3) 0.050(2) 0.014(2) 0.0222(19) 0.020(2)
O4 0.0385(14) 0.0479(15) 0.0505(15) 0.0042(11) 0.0105(11) 0.0072(11)
O5 0.0435(15) 0.0675(18) 0.0531(15) -0.0254(13) 0.0104(12) -0.0029(13)
O6 0.0543(17) 0.0403(15) 0.0608(16) 0.0008(12) 0.0202(13) 0.0136(12)
C36 0.036(2) 0.0346(19) 0.061(2) 0.0009(17) 0.0163(17) 0.0103(16)
C37 0.044(2) 0.041(2) 0.046(2) -0.0078(16) 0.0120(17) 0.0043(17)
C38 0.037(2) 0.068(3) 0.046(2) -0.0135(19) 0.0058(17) 0.0065(19)
C39 0.043(2) 0.070(3) 0.0360(19) -0.0182(19) 0.0041(17) 0.0050(19)
C40 0.064(3) 0.049(2) 0.066(3) -0.001(2) 0.025(2) 0.017(2)
C41 0.074(3) 0.066(3) 0.049(2) -0.009(2) 0.030(2) 0.015(2)
O7 0.0409(14) 0.0323(13) 0.0380(13) -0.0046(10) 0.0050(10) 0.0029(10)
O8 0.0460(15) 0.0696(18) 0.0338(12) -0.0191(12) 0.0096(11) -0.0100(13)
O9 0.0544(16) 0.0659(17) 0.0360(13) -0.0038(12) 0.0206(12) 0.0073(13)
C42 0.048(2) 0.042(2) 0.0318(18) -0.0057(15) 0.0079(16) -0.0067(17)
C43 0.045(2) 0.080(3) 0.0291(18) -0.0049(18) 0.0098(17) -0.003(2)
C44 0.060(3) 0.074(3) 0.0311(19) -0.0055(18) 0.0155(18) -0.001(2)
C45 0.040(2) 0.0367(19) 0.0257(16) -0.0053(14) 0.0070(14) -0.0059(15)
C46 0.0323(18) 0.041(2) 0.0197(15) 0.0002(14) 0.0035(13) -0.0001(15)
N1 0.0320(15) 0.0382(16) 0.0200(12) 0.0004(11) 0.0059(11) 0.0002(12)
C47 0.0285(18) 0.043(2) 0.0261(16) -0.0002(14) 0.0067(13) -0.0003(15)
C48 0.032(2) 0.055(2) 0.047(2) -0.0016(18) 0.0044(16) 0.0015(17)
C49 0.032(2) 0.054(2) 0.044(2) -0.0054(17) 0.0042(16) -0.0093(17)
C50 0.0335(19) 0.058(2) 0.0261(17) 0.0010(16) 0.0072(14) 0.0076(17)
C51 0.0306(18) 0.046(2) 0.0281(17) 0.0028(15) 0.0044(14) 0.0036(15)
N2 0.0280(14) 0.0403(16) 0.0241(13) 0.0034(12) 0.0047(11) 0.0069(12)
C52 0.0257(17) 0.047(2) 0.0308(17) 0.0127(15) 0.0080(14) 0.0084(15)
C53 0.041(2) 0.058(2) 0.0324(18) 0.0142(17) 0.0126(16) 0.0064(18)
C54 0.041(2) 0.066(3) 0.0230(16) 0.0056(17) 0.0073(15) 0.0047(19)
C55 0.050(2) 0.043(2) 0.0280(17) -0.0041(15) 0.0129(16) -0.0089(17)
C56 0.0372(19) 0.0383(19) 0.0271(16) 0.0015(14) 0.0095(14) -0.0038(15)
N3 0.0314(15) 0.0279(14) 0.0278(13) -0.0016(11) 0.0073(11) -0.0053(12)
C57 0.0341(19) 0.0311(17) 0.0261(16) 0.0028(14) 0.0002(14) -0.0080(14)
C58 0.042(2) 0.043(2) 0.0267(17) 0.0022(15) -0.0016(15) -0.0078(16)
C59 0.058(2) 0.046(2) 0.0230(17) 0.0004(15) 0.0073(17) -0.0104(18)
C60 0.0346(19) 0.041(2) 0.0254(16) 0.0043(14) 0.0074(14) 0.0043(15)
N4 0.0377(16) 0.0400(17) 0.0198(13) 0.0044(11) 0.0081(11) 0.0033(13)
C61 0.044(2) 0.041(2) 0.0318(17) 0.0080(15) 0.0120(15) 0.0062(16)
C62 0.044(2) 0.051(2) 0.0393(19) 0.0065(16) 0.0164(16) 0.0150(18)
C63 0.044(2) 0.054(3) 0.052(2) 0.0131(18) 0.0128(18) 0.0184(19)
C64 0.033(2) 0.057(3) 0.045(2) 0.0048(18) 0.0059(16) 0.0061(17)
C65 0.0297(18) 0.0385(19) 0.0292(17) 0.0063(14) 0.0068(14) 0.0054(15)
N5 0.0326(15) 0.0332(15) 0.0287(14) 0.0027(12) 0.0085(11) 0.0055(12)
C66 0.042(2) 0.0317(18) 0.0320(17) 0.0019(14) 0.0100(15) 0.0018(15)
C67 0.040(2) 0.0314(19) 0.047(2) 0.0046(16) 0.0114(16) 0.0020(16)
C68 0.038(2) 0.038(2) 0.051(2) 0.0125(17) 0.0141(17) -0.0010(16)
C69 0.038(2) 0.045(2) 0.0350(18) 0.0127(16) 0.0117(15) 0.0040(17)
C70 0.0306(18) 0.0357(19) 0.0268(17) 0.0022(14) 0.0024(14) -0.0094(14)
N6 0.0302(15) 0.0292(14) 0.0262(13) 0.0014(11) 0.0042(11) -0.0047(11)
C71 0.0325(18) 0.0298(18) 0.0343(17) 0.0006(14) 0.0084(14) -0.0046(14)
C72 0.0283(18) 0.0294(18) 0.0424(19) 0.0005(14) 0.0038(15) -0.0044(14)
C73 0.0316(19) 0.040(2) 0.046(2) 0.0058(16) -0.0019(16) -0.0018(15)
C74 0.0306(19) 0.047(2) 0.0365(18) 0.0074(16) -0.0019(15) -0.0061(16)
C75 0.062(3) 0.047(2) 0.088(3) 0.009(2) 0.023(2) 0.022(2)
C76 0.061(3) 0.041(2) 0.060(2) -0.0093(18) 0.018(2) -0.0131(19)
C77 0.0323(19) 0.044(2) 0.060(2) 0.0012(18) 0.0117(17) 0.0000(16)
B1 0.040(3) 0.040(5) 0.031(3) -0.007(3) 0.005(5) 0.002(4)
F1 0.087(6) 0.040(2) 0.140(7) -0.013(3) 0.046(5) -0.009(3)
F2 0.056(3) 0.065(4) 0.057(3) -0.029(3) 0.014(4) 0.006(3)
F3 0.040(2) 0.068(5) 0.035(4) -0.014(3) 0.001(2) 0.009(2)
F4 0.055(3) 0.136(6) 0.043(2) 0.017(3) 0.002(2) 0.034(4)
B2 0.038(6) 0.050(10) 0.028(6) -0.003(6) 0.003(9) 0.009(7)
F5 0.048(5) 0.084(8) 0.106(10) -0.053(6) -0.002(6) 0.001(5)
F6 0.041(6) 0.100(11) 0.038(5) -0.023(4) 0.004(4) 0.019(8)
F7 0.041(4) 0.063(8) 0.049(8) -0.007(5) 0.017(4) 0.009(4)
F8 0.089(8) 0.113(9) 0.099(10) 0.064(8) 0.017(8) 0.034(7)
B3 0.056(5) 0.050(5) 0.028(3) 0.006(4) 0.008(4) -0.007(3)
F9 0.058(4) 0.066(4) 0.049(3) -0.004(3) 0.019(3) -0.008(3)
F10 0.065(4) 0.056(3) 0.059(3) -0.004(3) 0.002(3) -0.011(2)
F11 0.054(4) 0.057(3) 0.040(2) 0.006(2) 0.005(3) -0.002(3)
F12 0.065(4) 0.099(5) 0.027(2) 0.001(2) 0.008(2) 0.025(3)
B4 0.078(7) 0.069(6) 0.046(4) 0.002(5) 0.019(7) -0.005(5)
F13 0.086(6) 0.073(6) 0.083(5) 0.004(4) 0.034(5) -0.006(5)
F14 0.140(9) 0.078(6) 0.103(6) -0.010(6) 0.057(7) -0.046(6)
F15 0.070(7) 0.080(6) 0.069(4) 0.017(4) -0.010(5) -0.016(5)
F16 0.090(7) 0.145(9) 0.048(4) 0.022(4) 0.015(4) 0.032(6)
Cl1 0.0910(9) 0.0708(8) 0.0761(7) 0.0083(6) 0.0267(7) 0.0005(7)
Cl2 0.1076(12) 0.1751(16) 0.0891(10) 0.0304(10) 0.0436(8) 0.0571(11)
Cl3 0.0826(9) 0.0979(10) 0.1103(10) 0.0359(8) 0.0183(8) -0.0157(8)
C78 0.068(3) 0.089(4) 0.069(3) 0.015(2) 0.016(2) 0.008(3)
Cl4 0.0606(10) 0.0690(11) 0.0432(8) 0.0039(7) 0.0007(7) -0.0081(8)
Cl5 0.0796(13) 0.0610(12) 0.0695(12) -0.0058(9) -0.0157(10) -0.0012(9)
Cl6 0.0468(11) 0.136(2) 0.0619(13) 0.0159(13) 0.0132(9) 0.0045(12)
C79 0.036(3) 0.062(3) 0.046(2) -0.003(3) 0.001(3) 0.004(3)
Cl7 0.137(3) 0.0422(17) 0.0627(19) 0.0002(13) 0.0367(19) -0.0151(17)
Cl8 0.093(2) 0.068(3) 0.074(2) -0.0033(19) 0.0389(19) 0.0021(19)
Cl9 0.075(2) 0.087(3) 0.053(2) 0.0161(17) 0.0119(18) 0.0029(19)
C80 0.068(7) 0.049(6) 0.044(7) 0.002(5) 0.014(4) -0.009(5)
Cl10 0.158(4) 0.088(3) 0.0654(19) 0.0067(18) 0.023(2) -0.043(3)
Cl11 0.140(4) 0.088(3) 0.057(2) -0.0166(19) 0.030(2) 0.027(2)
Cl12 0.083(4) 0.155(6) 0.177(6) -0.043(5) 0.007(3) 0.024(3)
C81 0.066(7) 0.064(8) 0.087(5) -0.020(5) -0.004(7) -0.015(6)
Cl13 0.102(6) 0.078(3) 0.332(11) -0.004(6) 0.084(6) -0.013(4)
Cl14 0.070(4) 0.104(6) 0.247(9) 0.090(5) 0.020(5) -0.007(4)
Cl15 0.089(4) 0.084(4) 0.117(4) 0.031(4) 0.054(3) 0.021(3)
C82 0.091(13) 0.061(7) 0.187(9) 0.003(12) 0.093(9) 0.015(5)
C83 0.121(9) 0.127(7) 0.115(11) -0.006(9) -0.019(8) 0.014(8)
C84 0.159(12) 0.147(10) 0.146(13) 0.016(10) 0.027(11) 0.017(8)
C85 0.123(11) 0.131(11) 0.106(13) 0.006(11) -0.008(10) -0.003(8)
C86 0.116(11) 0.136(9) 0.113(14) 0.013(11) 0.025(11) -0.006(9)
C87 0.091(11) 0.124(8) 0.114(13) -0.052(10) 0.018(10) -0.006(7)
C88 0.135(10) 0.123(9) 0.099(11) -0.005(9) 0.022(9) 0.034(8)
C89 0.198(8) 0.064(5) 0.107(6) -0.017(5) 0.063(5) -0.032(6)
C90 0.138(6) 0.110(7) 0.081(5) 0.002(4) 0.024(5) -0.060(5)
C91 0.093(5) 0.107(8) 0.067(5) 0.022(4) 0.026(4) -0.011(5)
C92 0.088(5) 0.072(6) 0.079(5) -0.003(4) 0.032(4) -0.017(4)
C93 0.094(5) 0.089(6) 0.123(6) -0.003(5) 0.025(5) -0.001(5)
C94 0.155(7) 0.088(9) 0.144(8) -0.003(6) 0.059(5) 0.031(7)
C95 0.077(4) 0.087(4) 0.138(7) -0.002(5) 0.019(5) 0.014(3)
C96 0.081(4) 0.072(4) 0.083(5) 0.007(4) 0.018(4) 0.009(3)
C97 0.076(4) 0.066(3) 0.065(5) -0.010(4) 0.009(4) 0.007(3)
C98 0.072(4) 0.068(4) 0.089(5) 0.002(4) 0.005(4) 0.009(3)
C99 0.069(4) 0.079(4) 0.081(5) -0.010(4) -0.002(4) 0.014(3)
C100 0.088(5) 0.084(4) 0.242(13) 0.001(8) 0.054(8) 0.018(5)
C101 0.155(9) 0.181(9) 0.215(10) 0.037(6) 0.061(7) 0.013(7)
C102 0.123(8) 0.165(10) 0.191(9) 0.086(7) 0.024(7) 0.002(6)
C103 0.222(10) 0.153(9) 0.189(8) 0.060(6) 0.084(6) -0.021(7)
C104 0.145(8) 0.119(8) 0.255(10) 0.037(7) 0.135(7) 0.012(6)
C105 0.178(12) 0.210(13) 0.268(12) 0.040(9) 0.043(9) 0.033(8)
C106 0.183(10) 0.161(9) 0.221(9) -0.014(7) -0.002(7) -0.025(7)
C107 0.098(6) 0.051(5) 0.064(6) -0.016(5) 0.013(5) -0.014(4)
C108 0.069(5) 0.076(6) 0.053(6) 0.009(5) -0.006(5) -0.016(4)
C109 0.052(4) 0.088(6) 0.060(7) -0.012(5) 0.013(5) 0.018(5)
C110 0.061(6) 0.073(6) 0.033(5) -0.014(5) 0.012(4) 0.008(4)
C111 0.051(5) 0.064(7) 0.052(6) 0.004(5) -0.005(5) 0.003(4)
C112 0.069(5) 0.074(6) 0.072(7) -0.015(5) 0.028(5) 0.012(5)
C113 0.118(5) 0.072(4) 0.127(8) -0.030(6) 0.048(6) -0.023(4)
C114 0.076(5) 0.107(6) 0.146(10) -0.035(7) -0.004(6) -0.018(3)
C115 0.096(5) 0.083(5) 0.102(8) 0.003(6) -0.009(7) 0.011(5)
C116 0.101(6) 0.077(5) 0.046(6) -0.002(5) 0.026(6) -0.028(5)
C117 0.063(5) 0.122(7) 0.069(7) -0.022(7) 0.035(5) -0.006(4)
C118 0.109(5) 0.087(5) 0.078(6) -0.013(5) 0.038(5) 0.026(4)
C119 0.118(10) 0.147(10) 0.097(12) -0.020(9) 0.036(8) -0.018(7)
C120 0.126(9) 0.139(11) 0.090(10) 0.019(9) 0.032(8) -0.012(7)
C121 0.139(9) 0.135(10) 0.170(13) -0.001(9) 0.016(10) 0.008(9)
C122 0.154(11) 0.152(11) 0.186(14) -0.031(10) -0.002(11) 0.004(8)
C123 0.136(9) 0.137(11) 0.118(12) -0.006(9) -0.009(10) -0.007(8)
C124 0.115(9) 0.131(10) 0.115(13) 0.000(9) 0.038(9) -0.026(8)
C125 0.118(14) 0.126(16) 0.106(19) -0.006(14) 0.032(13) 0.010(10)
C126 0.126(15) 0.130(14) 0.13(2) 0.008(15) 0.017(14) 0.001(12)
C127 0.128(17) 0.137(14) 0.14(2) 0.002(15) 0.012(14) 0.000(9)
C128 0.123(15) 0.125(15) 0.12(2) -0.002(15) 0.014(14) -0.007(10)
C129 0.107(13) 0.127(13) 0.085(17) -0.009(13) 0.036(13) -0.012(11)
C130 0.109(16) 0.128(14) 0.108(18) 0.003(15) 0.014(13) -0.003(9)

loop_
_atom_type_symbol
_atom_type_description
_atom_type_scat_dispersion_real
_atom_type_scat_dispersion_imag
_atom_type_scat_source
C C 0.0033 0.0016 'International Tables Vol C Tables 4.2.6.8 and 6.1.1.4'
H H 0.0000 0.0000 'International Tables Vol C Tables 4.2.6.8 and 6.1.1.4'
N N 0.0061 0.0033 'International Tables Vol C Tables 4.2.6.8 and 6.1.1.4'
O O 0.0106 0.0060 'International Tables Vol C Tables 4.2.6.8 and 6.1.1.4'
Fe Fe 0.3463 0.8444 'International Tables Vol C Tables 4.2.6.8 and 6.1.1.4'
B B 0.0013 0.0007 'International Tables Vol C Tables 4.2.6.8 and 6.1.1.4'
F F 0.0171 0.0103 'International Tables Vol C Tables 4.2.6.8 and 6.1.1.4'
Cl Cl 0.1484 0.1585 'International Tables Vol C Tables 4.2.6.8 and 6.1.1.4'

loop_
_geom_angle_atom_site_label_1
_geom_angle_atom_site_label_2
_geom_angle_atom_site_label_3
_geom_angle
_geom_angle_site_symmetry_1
_geom_angle_site_symmetry_3
_geom_angle_publ_flag
N5 Fe1 N6 87.78(10) . . ?
N5 Fe1 N4 94.41(11) . . ?
N6 Fe1 N4 173.15(9) . . ?
N5 Fe1 N2 81.83(10) . . ?
N6 Fe1 N2 95.68(10) . . ?
N4 Fe1 N2 91.06(10) . . ?
N5 Fe1 N1 173.04(10) . . ?
N6 Fe1 N1 96.47(10) . . ?
N4 Fe1 N1 82.00(11) . . ?
N2 Fe1 N1 92.24(10) . . ?
N5 Fe1 N3 97.04(10) . . ?
N6 Fe1 N3 82.00(10) . . ?
N4 Fe1 N3 91.28(10) . . ?
N2 Fe1 N3 177.47(10) . . ?
N1 Fe1 N3 89.04(9) . . ?
C6 C1 C2 120.3(3) . . ?
C6 C1 C15 120.2(3) . . ?
C2 C1 C15 119.4(3) . . ?
C3 C2 C1 119.0(3) . . ?
C3 C2 C7 120.1(3) . . ?
C1 C2 C7 120.9(3) . . ?
C2 C3 C4 121.5(3) . . ?
C2 C3 C16 119.0(3) . . ?
C4 C3 C16 119.2(3) . . ?
C5 C4 C3 119.1(3) . . ?
C5 C4 C9 120.4(3) . . ?
C3 C4 C9 120.5(3) . . ?
C4 C5 C6 119.9(3) . . ?
C4 C5 C17 119.4(3) . . ?
C6 C5 C17 120.7(3) . . ?
C1 C6 C5 120.0(3) . . ?
C1 C6 C11 117.8(3) . . ?
C5 C6 C11 121.9(4) . . ?
C1 C6 C13 122.3(6) . . ?
C5 C6 C13 113.6(6) . . ?
C2 C7 C8 110.6(3) . . ?
C2 C7 H1 109.5 . . ?
C8 C7 H1 109.5 . . ?
C2 C7 H2 109.5 . . ?
C8 C7 H2 109.5 . . ?
H1 C7 H2 108.1 . . ?
C7 C8 H3 109.5 . . ?
C7 C8 H4 109.5 . . ?
H3 C8 H4 109.5 . . ?
C7 C8 H5 109.5 . . ?
H3 C8 H5 109.5 . . ?
H4 C8 H5 109.5 . . ?
C4 C9 C10 110.6(4) . . ?
C4 C9 H6 109.5 . . ?
C10 C9 H6 109.5 . . ?
C4 C9 H7 109.5 . . ?
C10 C9 H7 109.5 . . ?
H6 C9 H7 108.1 . . ?
C9 C10 H8 109.5 . . ?
C9 C10 H9 109.5 . . ?
H8 C10 H9 109.5 . . ?
C9 C10 H10 109.5 . . ?
H8 C10 H10 109.5 . . ?
H9 C10 H10 109.5 . . ?
C12 C11 C6 107.6(6) . . ?
C12 C11 H11 110.2 . . ?
C6 C11 H11 110.2 . . ?
C12 C11 H12 110.2 . . ?
C6 C11 H12 110.2 . . ?
H11 C11 H12 108.5 . . ?
C11 C12 H13 109.5 . . ?
C11 C12 H14 109.5 . . ?
H13 C12 H14 109.5 . . ?
C11 C12 H15 109.5 . . ?
H13 C12 H15 109.5 . . ?
H14 C12 H15 109.5 . . ?
C14 C13 C6 108.1(12) . . ?
C14 C13 H16 110.1 . . ?
C6 C13 H16 110.1 . . ?
C14 C13 H17 110.1 . . ?
C6 C13 H17 110.1 . . ?
H16 C13 H17 108.4 . . ?
C13 C14 H18 109.5 . . ?
C13 C14 H19 109.5 . . ?
H18 C14 H19 109.5 . . ?
C13 C14 H20 109.5 . . ?
H18 C14 H20 109.5 . . ?
H19 C14 H20 109.5 . . ?
O1 C15 C1 110.2(3) . . ?
O1 C15 H21 109.6 . . ?
C1 C15 H21 109.6 . . ?
O1 C15 H22 109.6 . . ?
C1 C15 H22 109.6 . . ?
H21 C15 H22 108.1 . . ?
O2 C16 C3 105.7(3) . . ?
O2 C16 H23 110.6 . . ?
C3 C16 H23 110.6 . . ?
O2 C16 H24 110.6 . . ?
C3 C16 H24 110.6 . . ?
H23 C16 H24 108.7 . . ?
O3 C17 C5 109.1(3) . . ?
O3 C17 H25 109.9 . . ?
C5 C17 H25 109.9 . . ?
O3 C17 H26 109.9 . . ?
C5 C17 H26 109.9 . . ?
H25 C17 H26 108.3 . . ?
C18 O1 C15 112.4(3) . . ?
C24 O2 C16 117.6(3) . . ?
C30 O3 C17 113.9(3) . . ?
C19 C18 O1 119.2(3) . . ?
C19 C18 C23 120.1(3) . . ?
O1 C18 C23 120.7(3) . . ?
C18 C19 C20 120.5(3) . . ?
C18 C19 H27 119.8 . . ?
C20 C19 H27 119.8 . . ?
C21 C20 C19 119.9(4) . . ?
C21 C20 H28 120.1 . . ?
C19 C20 H28 120.1 . . ?
C22 C21 C20 120.3(4) . . ?
C22 C21 H29 119.9 . . ?
C20 C21 H29 119.9 . . ?
C21 C22 C23 120.7(3) . . ?
C21 C22 H30 119.7 . . ?
C23 C22 H30 119.7 . . ?
O4 C23 C22 124.6(3) . . ?
O4 C23 C18 116.8(3) . . ?
C22 C23 C18 118.5(3) . . ?
O2 C24 C25 124.2(4) . . ?
O2 C24 C29 115.9(3) . . ?
C25 C24 C29 119.9(3) . . ?
C24 C25 C26 119.9(4) . . ?
C24 C25 H31 120.1 . . ?
C26 C25 H31 120.1 . . ?
C27 C26 C25 120.7(4) . . ?
C27 C26 H32 119.6 . . ?
C25 C26 H32 119.6 . . ?
C26 C27 C28 119.9(4) . . ?
C26 C27 H33 120.1 . . ?
C28 C27 H33 120.1 . . ?
C29 C28 C27 120.8(4) . . ?
C29 C28 H34 119.6 . . ?
C27 C28 H34 119.6 . . ?
O5 C29 C28 125.0(4) . . ?
O5 C29 C24 116.3(3) . . ?
C28 C29 C24 118.7(4) . . ?
C31 C30 O3 120.0(4) . . ?
C31 C30 C35 120.0(4) . . ?
O3 C30 C35 120.1(3) . . ?
C30 C31 C32 121.1(5) . . ?
C30 C31 H35 119.4 . . ?
C32 C31 H35 119.4 . . ?
C33 C32 C31 118.6(5) . . ?
C33 C32 H36 120.7 . . ?
C31 C32 H36 120.7 . . ?
C32 C33 C34 121.8(4) . . ?
C32 C33 H37 119.1 . . ?
C34 C33 H37 119.1 . . ?
C33 C34 C35 119.4(4) . . ?
C33 C34 H38 120.3 . . ?
C35 C34 H38 120.3 . . ?
O6 C35 C30 116.2(3) . . ?
O6 C35 C34 124.6(4) . . ?
C30 C35 C34 119.1(4) . . ?
C23 O4 C36 118.6(3) . . ?
C29 O5 C38 116.8(3) . . ?
C35 O6 C40 117.1(3) . . ?
O4 C36 C37 107.1(3) . . ?
O4 C36 H39 110.3 . . ?
C37 C36 H39 110.3 . . ?
O4 C36 H40 110.3 . . ?
C37 C36 H40 110.3 . . ?
H39 C36 H40 108.6 . . ?
O7 C37 C36 108.6(3) . . ?
O7 C37 H41 110.0 . . ?
C36 C37 H41 110.0 . . ?
O7 C37 H42 110.0 . . ?
C36 C37 H42 110.0 . . ?
H41 C37 H42 108.3 . . ?
O5 C38 C39 114.7(3) . . ?
O5 C38 H43 108.6 . . ?
C39 C38 H43 108.6 . . ?
O5 C38 H44 108.6 . . ?
C39 C38 H44 108.6 . . ?
H43 C38 H44 107.6 . . ?
O8 C39 C38 108.6(3) . . ?
O8 C39 H45 110.0 . . ?
C38 C39 H45 110.0 . . ?
O8 C39 H46 110.0 . . ?
C38 C39 H46 110.0 . . ?
H45 C39 H46 108.3 . . ?
O6 C40 C41 108.7(3) . . ?
O6 C40 H47 109.9 . . ?
C41 C40 H47 109.9 . . ?
O6 C40 H48 109.9 . . ?
C41 C40 H48 109.9 . . ?
H47 C40 H48 108.3 . . ?
O9 C41 C40 110.1(3) . . ?
O9 C41 H49 109.6 . . ?
C40 C41 H49 109.6 . . ?
O9 C41 H50 109.6 . . ?
C40 C41 H50 109.6 . . ?
H49 C41 H50 108.2 . . ?
C42 O7 C37 111.6(2) . . ?
C43 O8 C39 112.7(3) . . ?
C44 O9 C41 112.1(3) . . ?
O7 C42 C45 109.2(2) . . ?
O7 C42 H51 109.8 . . ?
C45 C42 H51 109.8 . . ?
O7 C42 H52 109.8 . . ?
C45 C42 H52 109.8 . . ?
H51 C42 H52 108.3 . . ?
O8 C43 C50 110.0(3) . . ?
O8 C43 H53 109.7 . . ?
C50 C43 H53 109.7 . . ?
O8 C43 H54 109.7 . . ?
C50 C43 H54 109.7 . . ?
H53 C43 H54 108.2 . . ?
O9 C44 C55 109.7(3) . . ?
O9 C44 H55 109.7 . . ?
C55 C44 H55 109.7 . . ?
O9 C44 H56 109.7 . . ?
C55 C44 H56 109.7 . . ?
H55 C44 H56 108.2 . . ?
C49 C45 C46 118.2(3) . . ?
C49 C45 C42 121.0(3) . . ?
C46 C45 C42 120.8(3) . . ?
N1 C46 C45 122.5(3) . . ?
N1 C46 H57 118.7 . . ?
C45 C46 H57 118.7 . . ?
C46 N1 C47 118.9(3) . . ?
C46 N1 Fe1 126.7(2) . . ?
C47 N1 Fe1 114.2(2) . . ?
N1 C47 C48 120.8(3) . . ?
N1 C47 C60 114.3(3) . . ?
C48 C47 C60 124.8(3) . . ?
C47 C48 C49 119.9(3) . . ?
C47 C48 H58 120.1 . . ?
C49 C48 H58 120.1 . . ?
C45 C49 C48 119.7(3) . . ?
C45 C49 H59 120.2 . . ?
C48 C49 H59 120.2 . . ?
C51 C50 C54 118.4(3) . . ?
C51 C50 C43 119.7(3) . . ?
C54 C50 C43 121.9(3) . . ?
N2 C51 C50 123.6(3) . . ?
N2 C51 H60 118.2 . . ?
C50 C51 H60 118.2 . . ?
C51 N2 C52 118.5(3) . . ?
C51 N2 Fe1 126.9(2) . . ?
C52 N2 Fe1 114.6(2) . . ?
N2 C52 C53 120.0(3) . . ?
N2 C52 C65 114.5(3) . . ?
C53 C52 C65 125.5(3) . . ?
C54 C53 C52 120.4(3) . . ?
C54 C53 H61 119.8 . . ?
C52 C53 H61 119.8 . . ?
C50 C54 C53 119.2(3) . . ?
C50 C54 H62 120.4 . . ?
C53 C54 H62 120.4 . . ?
C59 C55 C56 118.1(3) . . ?
C59 C55 C44 121.2(3) . . ?
C56 C55 C44 120.8(3) . . ?
N3 C56 C55 123.5(3) . . ?
N3 C56 H63 118.3 . . ?
C55 C56 H63 118.3 . . ?
C56 N3 C57 118.2(3) . . ?
C56 N3 Fe1 126.8(2) . . ?
C57 N3 Fe1 114.7(2) . . ?
N3 C57 C58 121.3(3) . . ?
N3 C57 C70 114.6(2) . . ?
C58 C57 C70 124.1(3) . . ?
C59 C58 C57 118.9(3) . . ?
C59 C58 H64 120.5 . . ?
C57 C58 H64 120.5 . . ?
C55 C59 C58 119.9(3) . . ?
C55 C59 H65 120.0 . . ?
C58 C59 H65 120.0 . . ?
N4 C60 C64 121.2(3) . . ?
N4 C60 C47 114.5(3) . . ?
C64 C60 C47 124.2(3) . . ?
C61 N4 C60 118.3(3) . . ?
C61 N4 Fe1 126.6(2) . . ?
C60 N4 Fe1 114.6(2) . . ?
N4 C61 C62 124.1(3) . . ?
N4 C61 H66 117.9 . . ?
C62 C61 H66 117.9 . . ?
C63 C62 C61 116.5(3) . . ?
C63 C62 C75 123.1(3) . . ?
C61 C62 C75 120.4(3) . . ?
C64 C63 C62 120.7(3) . . ?
C64 C63 H67 119.7 . . ?
C62 C63 H67 119.7 . . ?
C63 C64 C60 119.2(3) . . ?
C63 C64 H68 120.4 . . ?
C60 C64 H68 120.4 . . ?
N5 C65 C69 121.2(3) . . ?
N5 C65 C52 113.8(3) . . ?
C69 C65 C52 125.1(3) . . ?
C66 N5 C65 117.9(3) . . ?
C66 N5 Fe1 126.8(2) . . ?
C65 N5 Fe1 115.3(2) . . ?
N5 C66 C67 123.7(3) . . ?
N5 C66 H69 118.2 . . ?
C67 C66 H69 118.2 . . ?
C68 C67 C66 117.7(3) . . ?
C68 C67 C76 122.3(3) . . ?
C66 C67 C76 120.0(3) . . ?
C67 C68 C69 119.8(3) . . ?
C67 C68 H70 120.1 . . ?
C69 C68 H70 120.1 . . ?
C65 C69 C68 119.7(3) . . ?
C65 C69 H71 120.1 . . ?
C68 C69 H71 120.2 . . ?
C74 C70 N6 121.0(3) . . ?
C74 C70 C57 125.0(3) . . ?
N6 C70 C57 114.0(3) . . ?
C71 N6 C70 117.4(3) . . ?
C71 N6 Fe1 127.8(2) . . ?
C70 N6 Fe1 114.5(2) . . ?
N6 C71 C72 124.4(3) . . ?
N6 C71 H72 117.8 . . ?
C72 C71 H72 117.8 . . ?
C73 C72 C71 117.1(3) . . ?
C73 C72 C77 123.1(3) . . ?
C71 C72 C77 119.8(3) . . ?
C72 C73 C74 120.3(3) . . ?
C72 C73 H73 119.9 . . ?
C74 C73 H73 119.9 . . ?
C70 C74 C73 119.8(3) . . ?
C70 C74 H74 120.1 . . ?
C73 C74 H74 120.1 . . ?
C62 C75 H75 109.5 . . ?
C62 C75 H76 109.5 . . ?
H75 C75 H76 109.5 . . ?
C62 C75 H77 109.5 . . ?
H75 C75 H77 109.5 . . ?
H76 C75 H77 109.5 . . ?
C67 C76 H78 109.5 . . ?
C67 C76 H79 109.5 . . ?
H78 C76 H79 109.5 . . ?
C67 C76 H80 109.5 . . ?
H78 C76 H80 109.5 . . ?
H79 C76 H80 109.5 . . ?
C72 C77 H81 109.5 . . ?
C72 C77 H82 109.5 . . ?
H81 C77 H82 109.5 . . ?
C72 C77 H83 109.5 . . ?
H81 C77 H83 109.5 . . ?
H82 C77 H83 109.5 . . ?
F1 B1 F4 110.3(6) . . ?
F1 B1 F2 109.0(7) . . ?
F4 B1 F2 109.7(7) . . ?
F1 B1 F3 109.1(7) . . ?
F4 B1 F3 109.4(7) . . ?
F2 B1 F3 109.3(7) . . ?
F5 B2 F8 109.3(11) . . ?
F5 B2 F6 110.0(11) . . ?
F8 B2 F6 107.9(10) . . ?
F5 B2 F7 110.4(11) . . ?
F8 B2 F7 109.6(12) . . ?
F6 B2 F7 109.7(11) . . ?
F12 B3 F9 110.6(7) . . ?
F12 B3 F10 111.5(7) . . ?
F9 B3 F10 108.6(7) . . ?
F12 B3 F11 109.6(6) . . ?
F9 B3 F11 109.2(6) . . ?
F10 B3 F11 107.4(6) . . ?
F16 B4 F14 110.2(10) . . ?
F16 B4 F13 109.1(10) . . ?
F14 B4 F13 109.2(9) . . ?
F16 B4 F15 109.5(8) . . ?
F14 B4 F15 108.4(9) . . ?
F13 B4 F15 110.4(9) . . ?
Cl1 C78 Cl2 109.7(3) . . ?
Cl1 C78 Cl3 110.1(3) . . ?
Cl2 C78 Cl3 111.7(3) . . ?
Cl1 C78 H84 108.4 . . ?
Cl2 C78 H84 108.4 . . ?
Cl3 C78 H84 108.4 . . ?
Cl5 C79 Cl6 111.7(4) . . ?
Cl5 C79 Cl4 110.4(4) . . ?
Cl6 C79 Cl4 110.3(4) . . ?
Cl5 C79 H85 108.1 . . ?
Cl6 C79 H85 108.1 . . ?
Cl4 C79 H85 108.1 . . ?
Cl8 C80 Cl7 111.2(7) . . ?
Cl8 C80 Cl9 110.8(7) . . ?
Cl7 C80 Cl9 110.3(7) . . ?
Cl8 C80 H86 108.1 . . ?
Cl7 C80 H86 108.1 . . ?
Cl9 C80 H86 108.1 . . ?
Cl12 C81 Cl10 114.1(7) . . ?
Cl12 C81 Cl11 113.9(8) . . ?
Cl10 C81 Cl11 108.9(7) . . ?
Cl12 C81 H87 106.5 . . ?
Cl10 C81 H87 106.5 . . ?
Cl11 C81 H87 106.5 . . ?
Cl13 C82 Cl14 110.9(12) . . ?
Cl13 C82 Cl15 114.5(11) . . ?
Cl14 C82 Cl15 111.3(10) . . ?
Cl13 C82 H88 106.5 . . ?
Cl14 C82 H88 106.5 . . ?
Cl15 C82 H88 106.5 . . ?
C84 C83 C88 119.9(8) . . ?
C84 C83 H89 120.0 . . ?
C88 C83 H89 120.0 . . ?
C83 C84 C85 120.2(8) . . ?
C83 C84 H90 119.9 . . ?
C85 C84 H90 119.9 . . ?
C86 C85 C84 119.8(8) . . ?
C86 C85 H91 120.1 . . ?
C84 C85 H91 120.1 . . ?
C85 C86 C87 120.1(9) . . ?
C85 C86 H92 119.9 . . ?
C87 C86 H92 119.9 . . ?
C88 C87 C86 119.9(9) . . ?
C88 C87 H93 120.1 . . ?
C86 C87 H93 120.1 . . ?
C83 C88 C87 120.1(8) . . ?
C83 C88 H94 120.0 . . ?
C87 C88 H94 120.0 . . ?
C90 C89 C94 122.0(7) . . ?
C90 C89 H95 119.0 . . ?
C94 C89 H95 119.0 . . ?
C89 C90 C91 118.3(6) . . ?
C89 C90 H96 120.8 . . ?
C91 C90 H96 120.8 . . ?
C92 C91 C90 120.6(7) . . ?
C92 C91 H97 119.7 . . ?
C90 C91 H97 119.7 . . ?
C91 C92 C93 120.2(7) . . ?
C91 C92 H98 119.9 . . ?
C93 C92 H98 119.9 . . ?
C94 C93 C92 119.8(7) . . ?
C94 C93 H99 120.1 . . ?
C92 C93 H99 120.1 . . ?
C89 C94 C93 119.0(7) . . ?
C89 C94 H100 120.5 . . ?
C93 C94 H100 120.5 . . ?
C100 C95 C96 121.9(6) . . ?
C100 C95 H101 119.0 . . ?
C96 C95 H101 119.0 . . ?
C97 C96 C95 119.6(6) . . ?
C97 C96 H102 120.2 . . ?
C95 C96 H102 120.2 . . ?
C96 C97 C98 119.1(6) . . ?
C96 C97 H103 120.4 . . ?
C98 C97 H103 120.4 . . ?
C97 C98 C99 120.9(6) . . ?
C97 C98 H104 119.6 . . ?
C99 C98 H104 119.6 . . ?
C100 C99 C98 120.7(6) . . ?
C100 C99 H105 119.7 . . ?
C98 C99 H105 119.7 . . ?
C99 C100 C95 117.8(7) . . ?
C99 C100 H106 121.1 . . ?
C95 C100 H106 121.1 . . ?
C102 C101 C106 122.8(7) . . ?
C102 C101 H107 118.6 . . ?
C106 C101 H107 118.6 . . ?
C101 C102 C103 118.9(7) . . ?
C101 C102 H108 120.5 . . ?
C103 C102 H108 120.5 . . ?
C104 C103 C102 118.7(7) . . ?
C104 C103 H109 120.7 . . ?
C102 C103 H109 120.7 . . ?
C105 C104 C103 122.3(8) . . ?
C105 C104 H110 118.9 . . ?
C103 C104 H110 118.9 . . ?
C104 C105 C106 119.9(8) . . ?
C104 C105 H111 120.0 . . ?
C106 C105 H111 120.0 . . ?
C101 C106 C105 117.4(7) . . ?
C101 C106 H112 121.3 . . ?
C105 C106 H112 121.3 . . ?
C112 C107 C108 120.4(6) . . ?
C112 C107 H113 119.8 . . ?
C108 C107 H113 119.8 . . ?
C107 C108 C109 119.7(7) . . ?
C107 C108 H114 120.2 . . ?
C109 C108 H114 120.2 . . ?
C110 C109 C108 119.8(7) . . ?
C110 C109 H115 120.1 . . ?
C108 C109 H115 120.1 . . ?
C111 C110 C109 120.4(7) . . ?
C111 C110 H116 119.8 . . ?
C109 C110 H116 119.8 . . ?
C112 C111 C110 119.6(6) . . ?
C112 C111 H117 120.2 . . ?
C110 C111 H117 120.2 . . ?
C107 C112 C111 120.2(7) . . ?
C107 C112 H118 119.9 . . ?
C111 C112 H118 119.9 . . ?
C118 C113 C114 119.6(6) . . ?
C118 C113 H119 120.2 . . ?
C114 C113 H119 120.2 . . ?
C113 C114 C115 120.9(7) . . ?
C113 C114 H120 119.6 . . ?
C115 C114 H120 119.6 . . ?
C114 C115 C116 119.7(7) . . ?
C114 C115 H121 120.2 . . ?
C116 C115 H121 120.2 . . ?
C117 C116 C115 119.2(6) . . ?
C117 C116 H122 120.4 . . ?
C115 C116 H122 120.4 . . ?
C118 C117 C116 120.8(6) . . ?
C118 C117 H123 119.6 . . ?
C116 C117 H123 119.6 . . ?
C113 C118 C117 119.9(6) . . ?
C113 C118 H124 120.1 . . ?
C117 C118 H124 120.1 . . ?
C124 C119 C120 119.4(8) . . ?
C124 C119 H125 120.3 . . ?
C120 C119 H125 120.3 . . ?
C121 C120 C119 120.9(8) . . ?
C121 C120 H126 119.6 . . ?
C119 C120 H126 119.6 . . ?
C122 C121 C120 119.7(8) . . ?
C122 C121 H127 120.1 . . ?
C120 C121 H127 120.1 . . ?
C121 C122 C123 119.6(8) . . ?
C121 C122 H128 120.2 . . ?
C123 C122 H128 120.2 . . ?
C122 C123 C124 120.9(8) . . ?
C122 C123 H129 119.6 . . ?
C124 C123 H129 119.6 . . ?
C119 C124 C123 119.6(8) . . ?
C119 C124 H130 120.2 . . ?
C123 C124 H130 120.2 . . ?
C130 C125 C126 120.0(9) . . ?
C130 C125 H131 120.0 . . ?
C126 C125 H131 120.0 . . ?
C127 C126 C125 120.1(9) . . ?
C127 C126 H132 120.0 . . ?
C125 C126 H132 120.0 . . ?
C126 C127 C128 119.7(9) . . ?
C126 C127 H133 120.2 . . ?
C128 C127 H133 120.2 . . ?
C129 C128 C127 120.6(9) . . ?
C129 C128 H134 119.7 . . ?
C127 C128 H134 119.7 . . ?
C128 C129 C130 119.5(9) . . ?
C128 C129 H135 120.3 . . ?
C130 C129 H135 120.3 . . ?
C125 C130 C129 120.2(9) . . ?
C125 C130 H136 119.9 . . ?
C129 C130 H136 119.9 . . ?

loop_
_geom_bond_atom_site_label_1
_geom_bond_atom_site_label_2
_geom_bond_distance
_geom_bond_site_symmetry_2
_geom_bond_publ_flag
Fe1 N5 1.964(3) . ?
Fe1 N6 1.964(3) . ?
Fe1 N4 1.965(3) . ?
Fe1 N2 1.971(2) . ?
Fe1 N1 1.971(3) . ?
Fe1 N3 1.980(2) . ?
C1 C6 1.401(5) . ?
C1 C2 1.402(5) . ?
C1 C15 1.524(5) . ?
C2 C3 1.390(5) . ?
C2 C7 1.512(5) . ?
C3 C4 1.403(5) . ?
C3 C16 1.519(5) . ?
C4 C5 1.399(5) . ?
C4 C9 1.513(5) . ?
C5 C6 1.405(5) . ?
C5 C17 1.511(5) . ?
C6 C11 1.523(7) . ?
C6 C13 1.645(15) . ?
C7 C8 1.540(6) . ?
C7 H1 0.9900 . ?
C7 H2 0.9900 . ?
C8 H3 0.9800 . ?
C8 H4 0.9800 . ?
C8 H5 0.9800 . ?
C9 C10 1.539(6) . ?
C9 H6 0.9900 . ?
C9 H7 0.9900 . ?
C10 H8 0.9800 . ?
C10 H9 0.9800 . ?
C10 H10 0.9800 . ?
C11 C12 1.508(8) . ?
C11 H11 0.9900 . ?
C11 H12 0.9900 . ?
C12 H13 0.9800 . ?
C12 H14 0.9800 . ?
C12 H15 0.9800 . ?
C13 C14 1.523(14) . ?
C13 H16 0.9900 . ?
C13 H17 0.9900 . ?
C14 H18 0.9800 . ?
C14 H19 0.9800 . ?
C14 H20 0.9800 . ?
C15 O1 1.458(4) . ?
C15 H21 0.9900 . ?
C15 H22 0.9900 . ?
C16 O2 1.455(5) . ?
C16 H23 0.9900 . ?
C16 H24 0.9900 . ?
C17 O3 1.436(4) . ?
C17 H25 0.9900 . ?
C17 H26 0.9900 . ?
O1 C18 1.390(4) . ?
O2 C24 1.368(4) . ?
O3 C30 1.382(4) . ?
C18 C19 1.379(5) . ?
C18 C23 1.412(5) . ?
C19 C20 1.386(5) . ?
C19 H27 0.9500 . ?
C20 C21 1.383(5) . ?
C20 H28 0.9500 . ?
C21 C22 1.382(5) . ?
C21 H29 0.9500 . ?
C22 C23 1.395(5) . ?
C22 H30 0.9500 . ?
C23 O4 1.356(4) . ?
C24 C25 1.379(5) . ?
C24 C29 1.421(5) . ?
C25 C26 1.399(5) . ?
C25 H31 0.9500 . ?
C26 C27 1.358(6) . ?
C26 H32 0.9500 . ?
C27 C28 1.401(6) . ?
C27 H33 0.9500 . ?
C28 C29 1.381(5) . ?
C28 H34 0.9500 . ?
C29 O5 1.369(4) . ?
C30 C31 1.381(6) . ?
C30 C35 1.393(5) . ?
C31 C32 1.386(6) . ?
C31 H35 0.9500 . ?
C32 C33 1.375(7) . ?
C32 H36 0.9500 . ?
C33 C34 1.382(6) . ?
C33 H37 0.9500 . ?
C34 C35 1.400(5) . ?
C34 H38 0.9500 . ?
C35 O6 1.375(4) . ?
O4 C36 1.430(4) . ?
O5 C38 1.446(4) . ?
O6 C40 1.414(4) . ?
C36 C37 1.495(5) . ?
C36 H39 0.9900 . ?
C36 H40 0.9900 . ?
C37 O7 1.431(4) . ?
C37 H41 0.9900 . ?
C37 H42 0.9900 . ?
C38 C39 1.492(5) . ?
C38 H43 0.9900 . ?
C38 H44 0.9900 . ?
C39 O8 1.429(4) . ?
C39 H45 0.9900 . ?
C39 H46 0.9900 . ?
C40 C41 1.498(5) . ?
C40 H47 0.9900 . ?
C40 H48 0.9900 . ?
C41 O9 1.416(4) . ?
C41 H49 0.9900 . ?
C41 H50 0.9900 . ?
O7 C42 1.423(4) . ?
O8 C43 1.421(4) . ?
O9 C44 1.412(4) . ?
C42 C45 1.511(5) . ?
C42 H51 0.9900 . ?
C42 H52 0.9900 . ?
C43 C50 1.502(5) . ?
C43 H53 0.9900 . ?
C43 H54 0.9900 . ?
C44 C55 1.507(5) . ?
C44 H55 0.9900 . ?
C44 H56 0.9900 . ?
C45 C49 1.378(5) . ?
C45 C46 1.390(4) . ?
C46 N1 1.353(4) . ?
C46 H57 0.9500 . ?
N1 C47 1.363(4) . ?
C47 C48 1.382(5) . ?
C47 C60 1.457(4) . ?
C48 C49 1.389(5) . ?
C48 H58 0.9500 . ?
C49 H59 0.9500 . ?
C50 C51 1.379(4) . ?
C50 C54 1.381(5) . ?
C51 N2 1.347(4) . ?
C51 H60 0.9500 . ?
N2 C52 1.368(4) . ?
C52 C53 1.399(4) . ?
C52 C65 1.460(4) . ?
C53 C54 1.382(5) . ?
C53 H61 0.9500 . ?
C54 H62 0.9500 . ?
C55 C59 1.372(5) . ?
C55 C56 1.376(4) . ?
C56 N3 1.346(4) . ?
C56 H63 0.9500 . ?
N3 C57 1.352(4) . ?
C57 C58 1.390(4) . ?
C57 C70 1.461(4) . ?
C58 C59 1.388(5) . ?
C58 H64 0.9500 . ?
C59 H65 0.9500 . ?
C60 N4 1.352(4) . ?
C60 C64 1.392(4) . ?
N4 C61 1.347(4) . ?
C61 C62 1.390(5) . ?
C61 H66 0.9500 . ?
C62 C63 1.388(5) . ?
C62 C75 1.499(5) . ?
C63 C64 1.383(5) . ?
C63 H67 0.9500 . ?
C64 H68 0.9500 . ?
C65 N5 1.367(4) . ?
C65 C69 1.384(4) . ?
N5 C66 1.344(4) . ?
C66 C67 1.392(4) . ?
C66 H69 0.9500 . ?
C67 C68 1.377(4) . ?
C67 C76 1.522(5) . ?
C68 C69 1.386(5) . ?
C68 H70 0.9500 . ?
C69 H71 0.9500 . ?
C70 C74 1.376(4) . ?
C70 N6 1.378(4) . ?
N6 C71 1.343(4) . ?
C71 C72 1.385(4) . ?
C71 H72 0.9500 . ?
C72 C73 1.374(4) . ?
C72 C77 1.519(4) . ?
C73 C74 1.386(5) . ?
C73 H73 0.9500 . ?
C74 H74 0.9500 . ?
C75 H75 0.9800 . ?
C75 H76 0.9800 . ?
C75 H77 0.9800 . ?
C76 H78 0.9800 . ?
C76 H79 0.9800 . ?
C76 H80 0.9800 . ?
C77 H81 0.9800 . ?
C77 H82 0.9800 . ?
C77 H83 0.9800 . ?
B1 F1 1.363(8) . ?
B1 F4 1.363(8) . ?
B1 F2 1.387(8) . ?
B1 F3 1.398(8) . ?
B2 F5 1.357(13) . ?
B2 F8 1.366(13) . ?
B2 F6 1.377(13) . ?
B2 F7 1.379(13) . ?
B3 F12 1.367(9) . ?
B3 F9 1.381(9) . ?
B3 F10 1.388(9) . ?
B3 F11 1.422(9) . ?
B4 F16 1.363(11) . ?
B4 F14 1.378(11) . ?
B4 F13 1.382(11) . ?
B4 F15 1.388(10) . ?
Cl1 C78 1.743(4) . ?
Cl2 C78 1.766(5) . ?
Cl3 C78 1.772(5) . ?
C78 H84 1.0000 . ?
Cl4 C79 1.761(8) . ?
Cl5 C79 1.741(7) . ?
Cl6 C79 1.756(7) . ?
C79 H85 1.0000 . ?
Cl7 C80 1.754(13) . ?
Cl8 C80 1.750(12) . ?
Cl9 C80 1.777(13) . ?
C80 H86 1.0000 . ?
Cl10 C81 1.743(12) . ?
Cl11 C81 1.755(13) . ?
Cl12 C81 1.706(13) . ?
C81 H87 1.0000 . ?
Cl13 C82 1.728(17) . ?
Cl14 C82 1.735(17) . ?
Cl15 C82 1.741(15) . ?
C82 H88 1.0000 . ?
C83 C84 1.386(5) . ?
C83 C88 1.387(5) . ?
C83 H89 0.9500 . ?
C84 C85 1.388(5) . ?
C84 H90 0.9500 . ?
C85 C86 1.387(5) . ?
C85 H91 0.9500 . ?
C86 C87 1.390(5) . ?
C86 H92 0.9500 . ?
C87 C88 1.388(5) . ?
C87 H93 0.9500 . ?
C88 H94 0.9500 . ?
C89 C90 1.382(5) . ?
C89 C94 1.384(5) . ?
C89 H95 0.9500 . ?
C90 C91 1.388(5) . ?
C90 H96 0.9500 . ?
C91 C92 1.383(5) . ?
C91 H97 0.9500 . ?
C92 C93 1.389(5) . ?
C92 H98 0.9500 . ?
C93 C94 1.388(5) . ?
C93 H99 0.9500 . ?
C94 H100 0.9500 . ?
C95 C100 1.384(5) . ?
C95 C96 1.385(5) . ?
C95 H101 0.9500 . ?
C96 C97 1.377(5) . ?
C96 H102 0.9500 . ?
C97 C98 1.380(5) . ?
C97 H103 0.9500 . ?
C98 C99 1.384(5) . ?
C98 H104 0.9500 . ?
C99 C100 1.381(5) . ?
C99 H105 0.9500 . ?
C100 H106 0.9500 . ?
C101 C102 1.382(5) . ?
C101 C106 1.387(5) . ?
C101 H107 0.9500 . ?
C102 C103 1.386(5) . ?
C102 H108 0.9500 . ?
C103 C104 1.378(5) . ?
C103 H109 0.9500 . ?
C104 C105 1.376(5) . ?
C104 H110 0.9500 . ?
C105 C106 1.390(5) . ?
C105 H111 0.9500 . ?
C106 H112 0.9500 . ?
C107 C112 1.382(5) . ?
C107 C108 1.382(5) . ?
C107 H113 0.9500 . ?
C108 C109 1.389(5) . ?
C108 H114 0.9500 . ?
C109 C110 1.387(5) . ?
C109 H115 0.9500 . ?
C110 C111 1.384(5) . ?
C110 H116 0.9500 . ?
C111 C112 1.383(5) . ?
C111 H117 0.9500 . ?
C112 H118 0.9500 . ?
C113 C118 1.376(5) . ?
C113 C114 1.379(5) . ?
C113 H119 0.9500 . ?
C114 C115 1.384(5) . ?
C114 H120 0.9500 . ?
C115 C116 1.385(5) . ?
C115 H121 0.9500 . ?
C116 C117 1.385(5) . ?
C116 H122 0.9500 . ?
C117 C118 1.382(5) . ?
C117 H123 0.9500 . ?
C118 H124 0.9500 . ?
C119 C124 1.387(5) . ?
C119 C120 1.388(5) . ?
C119 H125 0.9500 . ?
C120 C121 1.385(5) . ?
C120 H126 0.9500 . ?
C121 C122 1.384(5) . ?
C121 H127 0.9500 . ?
C122 C123 1.384(5) . ?
C122 H128 0.9500 . ?
C123 C124 1.388(5) . ?
C123 H129 0.9500 . ?
C124 H130 0.9500 . ?
C125 C130 1.390(5) . ?
C125 C126 1.390(5) . ?
C125 H131 0.9500 . ?
C126 C127 1.389(5) . ?
C126 H132 0.9500 . ?
C127 C128 1.390(5) . ?
C127 H133 0.9500 . ?
C128 C129 1.390(5) . ?
C128 H134 0.9500 . ?
C129 C130 1.391(5) . ?
C129 H135 0.9500 . ?
C130 H136 0.9500 . ?

loop_
_geom_torsion_atom_site_label_1
_geom_torsion_atom_site_label_2
_geom_torsion_atom_site_label_3
_geom_torsion_atom_site_label_4
_geom_torsion
_geom_torsion_site_symmetry_1
_geom_torsion_site_symmetry_2
_geom_torsion_site_symmetry_3
_geom_torsion_site_symmetry_4
_geom_torsion_publ_flag
C6 C1 C2 C3 -4.0(5) . . . . ?
C15 C1 C2 C3 171.8(3) . . . . ?
C6 C1 C2 C7 173.9(3) . . . . ?
C15 C1 C2 C7 -10.3(5) . . . . ?
C1 C2 C3 C4 4.1(5) . . . . ?
C7 C2 C3 C4 -173.8(3) . . . . ?
C1 C2 C3 C16 -170.3(3) . . . . ?
C7 C2 C3 C16 11.8(5) . . . . ?
C2 C3 C4 C5 -0.5(5) . . . . ?
C16 C3 C4 C5 173.9(3) . . . . ?
C2 C3 C4 C9 176.8(4) . . . . ?
C16 C3 C4 C9 -8.8(5) . . . . ?
C3 C4 C5 C6 -3.2(5) . . . . ?
C9 C4 C5 C6 179.5(4) . . . . ?
C3 C4 C5 C17 177.7(3) . . . . ?
C9 C4 C5 C17 0.4(5) . . . . ?
C2 C1 C6 C5 0.4(6) . . . . ?
C15 C1 C6 C5 -175.4(3) . . . . ?
C2 C1 C6 C11 -173.6(4) . . . . ?
C15 C1 C6 C11 10.6(6) . . . . ?
C2 C1 C6 C13 156.3(7) . . . . ?
C15 C1 C6 C13 -19.5(8) . . . . ?
C4 C5 C6 C1 3.3(6) . . . . ?
C17 C5 C6 C1 -177.7(3) . . . . ?
C4 C5 C6 C11 177.0(5) . . . . ?
C17 C5 C6 C11 -3.9(6) . . . . ?
C4 C5 C6 C13 -154.6(7) . . . . ?
C17 C5 C6 C13 24.4(8) . . . . ?
C3 C2 C7 C8 80.8(5) . . . . ?
C1 C2 C7 C8 -97.1(4) . . . . ?
C5 C4 C9 C10 95.1(5) . . . . ?
C3 C4 C9 C10 -82.1(5) . . . . ?
C1 C6 C11 C12 -91.3(6) . . . . ?
C5 C6 C11 C12 94.8(5) . . . . ?
C1 C6 C13 C14 90.1(11) . . . . ?
C5 C6 C13 C14 -112.6(9) . . . . ?
C6 C1 C15 O1 -111.6(4) . . . . ?
C2 C1 C15 O1 72.6(4) . . . . ?
C2 C3 C16 O2 82.7(4) . . . . ?
C4 C3 C16 O2 -91.9(4) . . . . ?
C4 C5 C17 O3 79.3(4) . . . . ?
C6 C5 C17 O3 -99.8(4) . . . . ?
C1 C15 O1 C18 -178.8(3) . . . . ?
C3 C16 O2 C24 178.8(3) . . . . ?
C5 C17 O3 C30 -171.5(3) . . . . ?
C15 O1 C18 C19 -113.3(3) . . . . ?
C15 O1 C18 C23 68.2(4) . . . . ?
O1 C18 C19 C20 -177.7(3) . . . . ?
C23 C18 C19 C20 0.9(5) . . . . ?
C18 C19 C20 C21 -0.8(6) . . . . ?
C19 C20 C21 C22 0.6(6) . . . . ?
C20 C21 C22 C23 -0.4(6) . . . . ?
C21 C22 C23 O4 178.3(3) . . . . ?
C21 C22 C23 C18 0.4(5) . . . . ?
C19 C18 C23 O4 -178.7(3) . . . . ?
O1 C18 C23 O4 -0.2(5) . . . . ?
C19 C18 C23 C22 -0.6(5) . . . . ?
O1 C18 C23 C22 177.9(3) . . . . ?
C16 O2 C24 C25 -6.1(6) . . . . ?
C16 O2 C24 C29 172.3(3) . . . . ?
O2 C24 C25 C26 178.9(4) . . . . ?
C29 C24 C25 C26 0.6(6) . . . . ?
C24 C25 C26 C27 -0.4(7) . . . . ?
C25 C26 C27 C28 0.6(7) . . . . ?
C26 C27 C28 C29 -0.9(6) . . . . ?
C27 C28 C29 O5 -178.9(4) . . . . ?
C27 C28 C29 C24 1.1(6) . . . . ?
O2 C24 C29 O5 0.6(5) . . . . ?
C25 C24 C29 O5 179.0(4) . . . . ?
O2 C24 C29 C28 -179.4(3) . . . . ?
C25 C24 C29 C28 -0.9(6) . . . . ?
C17 O3 C30 C31 89.2(4) . . . . ?
C17 O3 C30 C35 -92.7(4) . . . . ?
O3 C30 C31 C32 176.8(4) . . . . ?
C35 C30 C31 C32 -1.3(7) . . . . ?
C30 C31 C32 C33 -0.6(7) . . . . ?
C31 C32 C33 C34 1.1(8) . . . . ?
C32 C33 C34 C35 0.3(7) . . . . ?
C31 C30 C35 O6 -178.2(3) . . . . ?
O3 C30 C35 O6 3.6(5) . . . . ?
C31 C30 C35 C34 2.7(6) . . . . ?
O3 C30 C35 C34 -175.4(3) . . . . ?
C33 C34 C35 O6 178.8(4) . . . . ?
C33 C34 C35 C30 -2.2(6) . . . . ?
C22 C23 O4 C36 26.5(5) . . . . ?
C18 C23 O4 C36 -155.6(3) . . . . ?
C28 C29 O5 C38 26.5(5) . . . . ?
C24 C29 O5 C38 -153.5(3) . . . . ?
C30 C35 O6 C40 -176.3(3) . . . . ?
C34 C35 O6 C40 2.7(5) . . . . ?
C23 O4 C36 C37 153.9(3) . . . . ?
O4 C36 C37 O7 -62.5(3) . . . . ?
C29 O5 C38 C39 -99.0(4) . . . . ?
O5 C38 C39 O8 -73.0(4) . . . . ?
C35 O6 C40 C41 -172.8(3) . . . . ?
O6 C40 C41 O9 -68.6(4) . . . . ?
C36 C37 O7 C42 175.7(3) . . . . ?
C38 C39 O8 C43 -160.8(3) . . . . ?
C40 C41 O9 C44 -174.2(3) . . . . ?
C37 O7 C42 C45 -179.5(3) . . . . ?
C39 O8 C43 C50 159.9(3) . . . . ?
C41 O9 C44 C55 -172.9(3) . . . . ?
O7 C42 C45 C49 106.4(3) . . . . ?
O7 C42 C45 C46 -75.3(4) . . . . ?
C49 C45 C46 N1 1.1(4) . . . . ?
C42 C45 C46 N1 -177.3(2) . . . . ?
C45 C46 N1 C47 -2.1(4) . . . . ?
C45 C46 N1 Fe1 171.7(2) . . . . ?
C46 N1 C47 C48 1.0(4) . . . . ?
Fe1 N1 C47 C48 -173.5(2) . . . . ?
C46 N1 C47 C60 177.8(2) . . . . ?
Fe1 N1 C47 C60 3.2(3) . . . . ?
N1 C47 C48 C49 1.0(5) . . . . ?
C60 C47 C48 C49 -175.4(3) . . . . ?
C46 C45 C49 C48 1.0(5) . . . . ?
C42 C45 C49 C48 179.4(3) . . . . ?
C47 C48 C49 C45 -2.0(5) . . . . ?
O8 C43 C50 C51 -4.2(4) . . . . ?
O8 C43 C50 C54 177.5(3) . . . . ?
C54 C50 C51 N2 0.4(5) . . . . ?
C43 C50 C51 N2 -177.9(3) . . . . ?
C50 C51 N2 C52 0.1(4) . . . . ?
C50 C51 N2 Fe1 -178.5(2) . . . . ?
C51 N2 C52 C53 -0.2(4) . . . . ?
Fe1 N2 C52 C53 178.5(2) . . . . ?
C51 N2 C52 C65 178.9(3) . . . . ?
Fe1 N2 C52 C65 -2.3(3) . . . . ?
N2 C52 C53 C54 -0.2(5) . . . . ?
C65 C52 C53 C54 -179.3(3) . . . . ?
C51 C50 C54 C53 -0.8(5) . . . . ?
C43 C50 C54 C53 177.5(3) . . . . ?
C52 C53 C54 C50 0.7(5) . . . . ?
O9 C44 C55 C59 167.0(3) . . . . ?
O9 C44 C55 C56 -12.2(5) . . . . ?
C59 C55 C56 N3 -1.6(5) . . . . ?
C44 C55 C56 N3 177.6(3) . . . . ?
C55 C56 N3 C57 0.8(4) . . . . ?
C55 C56 N3 Fe1 -172.8(2) . . . . ?
C56 N3 C57 C58 1.1(4) . . . . ?
Fe1 N3 C57 C58 175.5(2) . . . . ?
C56 N3 C57 C70 -178.0(3) . . . . ?
Fe1 N3 C57 C70 -3.6(3) . . . . ?
N3 C57 C58 C59 -2.3(5) . . . . ?
C70 C57 C58 C59 176.7(3) . . . . ?
C56 C55 C59 C58 0.3(5) . . . . ?
C44 C55 C59 C58 -178.9(3) . . . . ?
C57 C58 C59 C55 1.5(5) . . . . ?
N1 C47 C60 N4 -6.1(4) . . . . ?
C48 C47 C60 N4 170.5(3) . . . . ?
N1 C47 C60 C64 171.9(3) . . . . ?
C48 C47 C60 C64 -11.5(5) . . . . ?
C64 C60 N4 C61 1.4(4) . . . . ?
C47 C60 N4 C61 179.4(2) . . . . ?
C64 C60 N4 Fe1 -172.0(2) . . . . ?
C47 C60 N4 Fe1 6.1(3) . . . . ?
C60 N4 C61 C62 -1.2(4) . . . . ?
Fe1 N4 C61 C62 171.3(2) . . . . ?
N4 C61 C62 C63 -0.1(5) . . . . ?
N4 C61 C62 C75 -178.6(3) . . . . ?
C61 C62 C63 C64 1.2(5) . . . . ?
C75 C62 C63 C64 179.7(3) . . . . ?
C62 C63 C64 C60 -1.0(5) . . . . ?
N4 C60 C64 C63 -0.3(5) . . . . ?
C47 C60 C64 C63 -178.2(3) . . . . ?
N2 C52 C65 N5 0.5(4) . . . . ?
C53 C52 C65 N5 179.6(3) . . . . ?
N2 C52 C65 C69 -179.8(3) . . . . ?
C53 C52 C65 C69 -0.7(5) . . . . ?
C69 C65 N5 C66 1.8(4) . . . . ?
C52 C65 N5 C66 -178.5(3) . . . . ?
C69 C65 N5 Fe1 -178.2(2) . . . . ?
C52 C65 N5 Fe1 1.6(3) . . . . ?
C65 N5 C66 C67 -1.0(4) . . . . ?
Fe1 N5 C66 C67 178.9(2) . . . . ?
N5 C66 C67 C68 -0.3(5) . . . . ?
N5 C66 C67 C76 -179.6(3) . . . . ?
C66 C67 C68 C69 0.8(5) . . . . ?
C76 C67 C68 C69 -179.9(3) . . . . ?
N5 C65 C69 C68 -1.2(5) . . . . ?
C52 C65 C69 C68 179.1(3) . . . . ?
C67 C68 C69 C65 -0.1(5) . . . . ?
N3 C57 C70 C74 -174.1(3) . . . . ?
C58 C57 C70 C74 6.8(5) . . . . ?
N3 C57 C70 N6 5.5(4) . . . . ?
C58 C57 C70 N6 -173.6(3) . . . . ?
C74 C70 N6 C71 0.6(4) . . . . ?
C57 C70 N6 C71 -179.0(3) . . . . ?
C74 C70 N6 Fe1 174.8(2) . . . . ?
C57 C70 N6 Fe1 -4.8(3) . . . . ?
C70 N6 C71 C72 0.2(4) . . . . ?
Fe1 N6 C71 C72 -173.2(2) . . . . ?
N6 C71 C72 C73 -0.6(5) . . . . ?
N6 C71 C72 C77 178.8(3) . . . . ?
C71 C72 C73 C74 0.4(5) . . . . ?
C77 C72 C73 C74 -179.0(3) . . . . ?
N6 C70 C74 C73 -0.8(5) . . . . ?
C57 C70 C74 C73 178.8(3) . . . . ?
C72 C73 C74 C70 0.3(5) . . . . ?
C88 C83 C84 C85 -0.01(15) . . . . ?
C83 C84 C85 C86 -0.03(15) . . . . ?
C84 C85 C86 C87 0.1(3) . . . . ?
C85 C86 C87 C88 -0.1(5) . . . . ?
C84 C83 C88 C87 0.0(3) . . . . ?
C86 C87 C88 C83 0.0(4) . . . . ?
C94 C89 C90 C91 0.04(15) . . . . ?
C89 C90 C91 C92 -0.10(15) . . . . ?
C90 C91 C92 C93 0.3(3) . . . . ?
C91 C92 C93 C94 -0.4(4) . . . . ?
C90 C89 C94 C93 -0.2(3) . . . . ?
C92 C93 C94 C89 0.3(4) . . . . ?
C100 C95 C96 C97 0.08(15) . . . . ?
C95 C96 C97 C98 0.01(15) . . . . ?
C96 C97 C98 C99 0.0(3) . . . . ?
C97 C98 C99 C100 -0.1(4) . . . . ?
C98 C99 C100 C95 0.2(4) . . . . ?
C96 C95 C100 C99 -0.2(3) . . . . ?
C106 C101 C102 C103 -0.02(15) . . . . ?
C101 C102 C103 C104 0.03(15) . . . . ?
C102 C103 C104 C105 -0.1(3) . . . . ?
C103 C104 C105 C106 0.1(5) . . . . ?
C102 C101 C106 C105 0.0(3) . . . . ?
C104 C105 C106 C101 -0.1(4) . . . . ?
C112 C107 C108 C109 0.10(15) . . . . ?
C107 C108 C109 C110 0.05(15) . . . . ?
C108 C109 C110 C111 -0.1(3) . . . . ?
C109 C110 C111 C112 0.0(4) . . . . ?
C108 C107 C112 C111 -0.2(3) . . . . ?
C110 C111 C112 C107 0.2(4) . . . . ?
C118 C113 C114 C115 0.02(15) . . . . ?
C113 C114 C115 C116 0.00(15) . . . . ?
C114 C115 C116 C117 0.1(3) . . . . ?
C115 C116 C117 C118 -0.1(4) . . . . ?
C114 C113 C118 C117 -0.1(3) . . . . ?
C116 C117 C118 C113 0.1(4) . . . . ?
C124 C119 C120 C121 -0.03(15) . . . . ?
C119 C120 C121 C122 0.04(15) . . . . ?
C120 C121 C122 C123 -0.1(3) . . . . ?
C121 C122 C123 C124 0.2(5) . . . . ?
C120 C119 C124 C123 0.1(3) . . . . ?
C122 C123 C124 C119 -0.2(5) . . . . ?
C130 C125 C126 C127 0.00(15) . . . . ?
C125 C126 C127 C128 0.01(15) . . . . ?
C126 C127 C128 C129 0.0(3) . . . . ?
C127 C128 C129 C130 0.0(4) . . . . ?
C126 C125 C130 C129 0.0(3) . . . . ?
C128 C129 C130 C125 0.0(4) . . . . ?
